data_4073284
loop_
_publ_author_name
'Occhipinti, Giovanni'
'Bj\/orsvik, Hans-Ren\'e'
'T\"ornroos, Karl Wilhelm'
'Jensen, Vidar R.'

_publ_section_title
;
 Ruthenium Alkylidene Complexes of Chelating Amine Ligands
;
_journal_issue 24
_journal_name_full Organometallics
_journal_page_first 5803
_journal_paper_doi 10.1021/om070219n
_journal_volume 26
_journal_year 2007
_chemical_formula_moiety 'C45 H54 N3 O6 P Ru'
_chemical_formula_sum 'C45 H54 N3 O6 P Ru'
_chemical_formula_weight 864.95
_chemical_name_systematic
; 
 ? 
;
_space_group_IT_number 14
_symmetry_cell_setting monoclinic
_symmetry_space_group_name_Hall '-P 2ybc'
_symmetry_space_group_name_H-M 'P 1 21/c 1'
_atom_sites_solution_hydrogens geom
_atom_sites_solution_primary direct
_atom_sites_solution_secondary difmap
_audit_creation_method SHELXL-97
_cell_angle_alpha 90.00
_cell_angle_beta 92.588(6)
_cell_angle_gamma 90.00
_cell_formula_units_Z 12
_cell_length_a 27.083(3)
_cell_length_b 25.022(3)
_cell_length_c 20.657(3)
_cell_measurement_reflns_used 1591
_cell_measurement_temperature 100(2)
_cell_measurement_theta_max 31.38
_cell_measurement_theta_min 2.405
_cell_volume 13984(3)
_computing_cell_refinement
;
Bruker AXS Inc. (2007). SAINT, version 7.41A, Bruker AXS Inc., 
Madison, Wisconsin, USA.
;
_computing_data_collection
;
Bruker AXS Inc. (2007). APEX 2 Version 2.1-4. Bruker AXS Inc., 
Madison, Wisconsin, USA.
;
_computing_data_reduction
;
Bruker AXS Inc. (2007). SAINT, version 7.41A, Bruker AXS Inc., 
Madison, Wisconsin, USA.
;
_computing_molecular_graphics
;
Farrugia, L. J. (1997). ORTEP-3,  J. Appl. Cryst. 30, 565. 
;
_computing_publication_material
;
Bruker AXS Inc. (2003). SHELXTL. Version 6.14. Bruker AXS Inc., 
Madison, Wisconsin, USA.
;
_computing_structure_refinement
;
Sheldrick, G. M. (1997). SHELXS97 and SHELXL97. University of 
G\"ottingen, Germany.
;
_computing_structure_solution
;     
Sheldrick, G. M. (1997). SHELXS97 and SHELXL97. University of 
G\"ottingen, Germany. 
;
_diffrn_ambient_temperature 100(2)
_diffrn_measured_fraction_theta_full 0.881
_diffrn_measured_fraction_theta_max 0.881
_diffrn_measurement_device_type 'Bruker-AXS Platinum 135 CCD'
_diffrn_measurement_method 'omega and phi scans'
_diffrn_radiation_source 'MICROSTAR micro-focus rotating anode'
_diffrn_radiation_type CuK\a
_diffrn_radiation_wavelength 1.54178
_diffrn_reflns_av_R_equivalents 0.3787
_diffrn_reflns_av_sigmaI/netI 0.2678
_diffrn_reflns_limit_h_max 30
_diffrn_reflns_limit_h_min -31
_diffrn_reflns_limit_k_max 28
_diffrn_reflns_limit_k_min -28
_diffrn_reflns_limit_l_max 7
_diffrn_reflns_limit_l_min -22
_diffrn_reflns_number 262833
_diffrn_reflns_theta_full 64.48
_diffrn_reflns_theta_max 64.48
_diffrn_reflns_theta_min 1.63
_exptl_absorpt_coefficient_mu 3.416
_exptl_absorpt_correction_T_max 1.0000
_exptl_absorpt_correction_T_min 0.2546
_exptl_absorpt_correction_type multi-scan
_exptl_absorpt_process_details
;
Sheldrick, G.M. (2006). SADABS. Version 2006/1. University of 
G\"ottingen, Germany.
;
_exptl_crystal_colour purple
_exptl_crystal_density_diffrn 1.232
_exptl_crystal_density_method 'not measured'
_exptl_crystal_description needle
_exptl_crystal_F_000 5424
_exptl_crystal_size_max 0.77
_exptl_crystal_size_mid 0.062
_exptl_crystal_size_min 0.012
_platon_squeeze_details
;
;
_refine_diff_density_max 0.474
_refine_diff_density_min -1.195
_refine_diff_density_rms 0.103
_refine_ls_extinction_method none
_refine_ls_goodness_of_fit_ref 0.907
_refine_ls_hydrogen_treatment constr
_refine_ls_matrix_type full
_refine_ls_number_parameters 1513
_refine_ls_number_reflns 20688
_refine_ls_number_restraints 15
_refine_ls_restrained_S_all 0.907
_refine_ls_R_factor_all 0.1967
_refine_ls_R_factor_gt 0.0910
_refine_ls_shift/su_max 0.000
_refine_ls_shift/su_mean 0.000
_refine_ls_structure_factor_coef Fsqd
_refine_ls_weighting_details 'calc w=1/[\s^2^(Fo^2^)+(0.1165P)^2^+0.0000P] where P=(Fo^2^+2Fc^2^)/3'
_refine_ls_weighting_scheme calc
_refine_ls_wR_factor_gt 0.2151
_refine_ls_wR_factor_ref 0.2545
_reflns_number_gt 7773
_reflns_number_total 20688
_reflns_threshold_expression I>2\s(I)
_cod_data_source_file om070219n-file004.cif
_cod_data_source_block Compound10
_cod_original_sg_symbol_H-M 'P 21/c'
_cod_database_code 4073284

loop_
_symmetry_equiv_pos_as_xyz
'x, y, z'
'-x, y+1/2, -z+1/2'
'-x, -y, -z'
'x, -y-1/2, z-1/2'

loop_
_atom_site_label
_atom_site_type_symbol
_atom_site_fract_x
_atom_site_fract_y
_atom_site_fract_z
_atom_site_U_iso_or_equiv
_atom_site_adp_type
_atom_site_occupancy
_atom_site_symmetry_multiplicity
_atom_site_calc_flag
_atom_site_refinement_flags
Ru1 Ru 0.27224(4) 0.70614(4) 0.19407(4) 0.0644(3) Uani 1 1 d .
P1 P 0.34604(14) 0.65828(14) 0.19148(14) 0.0761(11) Uani 1 1 d .
C1 C 0.3582(5) 0.6127(6) 0.1204(6) 0.086(4) Uani 1 1 d .
H1A H 0.3920 0.5972 0.1276 0.103 Uiso 1 1 calc R
N1 N 0.2148(3) 0.7636(3) 0.2075(4) 0.051(2) Uani 1 1 d .
O1 O 0.2980(3) 0.7484(3) 0.1162(3) 0.067(2) Uani 1 1 d .
C1A C -0.0295(5) 0.5632(5) 0.1383(5) 0.074(4) Uani 1 1 d .
H1AA H -0.0182 0.6005 0.1483 0.089 Uiso 1 1 calc R
N1A N 0.1201(4) 0.5405(4) 0.3394(4) 0.069(3) Uani 1 1 d .
N1B N -0.3305(4) 0.5335(3) 0.3137(4) 0.057(2) Uani 1 1 d .
O1B O -0.2786(3) 0.6412(3) 0.2971(3) 0.071(2) Uani 1 1 d .
O1A O 0.0914(3) 0.5302(3) 0.1971(3) 0.060(2) Uani 1 1 d .
C1B C -0.3027(5) 0.7387(5) 0.4200(5) 0.072(4) Uani 1 1 d .
H1BA H -0.2992 0.7149 0.4588 0.087 Uiso 1 1 calc R
C2 C 0.3567(5) 0.6415(6) 0.0576(5) 0.098(5) Uani 1 1 d .
H2A H 0.3840 0.6677 0.0568 0.117 Uiso 1 1 calc R
H2B H 0.3250 0.6608 0.0511 0.117 Uiso 1 1 calc R
Ru2 Ru 0.05210(4) 0.54534(4) 0.27889(4) 0.0607(3) Uani 1 1 d .
P2 P -0.02175(12) 0.52634(13) 0.21661(13) 0.0623(9) Uani 1 1 d .
N2 N 0.2454(4) 0.9510(4) 0.0275(4) 0.061(3) Uani 1 1 d .
O2 O 0.2573(3) 0.6705(3) 0.2814(3) 0.067(2) Uani 1 1 d .
C2A C 0.0050(4) 0.5428(5) 0.0864(5) 0.063(3) Uani 1 1 d .
H2AA H -0.0063 0.5074 0.0704 0.076 Uiso 1 1 calc R
H2AB H 0.0391 0.5390 0.1053 0.076 Uiso 1 1 calc R
N2A N 0.2766(5) 0.4388(5) 0.1825(5) 0.087(4) Uani 1 1 d .
N2B N -0.2124(5) 0.5377(5) 0.0806(5) 0.097(4) Uani 1 1 d .
O2B O -0.4034(3) 0.5951(4) 0.3862(3) 0.071(2) Uani 1 1 d .
O2A O 0.0142(3) 0.5456(3) 0.3614(3) 0.065(2) Uani 1 1 d .
C2B C -0.2500(5) 0.7400(5) 0.3902(6) 0.087(4) Uani 1 1 d .
H2BA H -0.2433 0.7046 0.3710 0.104 Uiso 1 1 calc R
H2BB H -0.2504 0.7667 0.3547 0.104 Uiso 1 1 calc R
Ru3 Ru -0.33733(4) 0.61612(4) 0.34878(4) 0.0658(3) Uani 1 1 d .
P3 P -0.35060(13) 0.70735(13) 0.36564(14) 0.0695(10) Uani 1 1 d .
C3 C 0.3621(6) 0.5993(7) 0.0040(6) 0.121(6) Uani 1 1 d D
H3A H 0.3965 0.5859 0.0078 0.145 Uiso 1 1 calc R
H3B H 0.3583 0.6181 -0.0381 0.145 Uiso 1 1 calc R
O3 O 0.2066(3) 0.9695(3) 0.0437(4) 0.081(3) Uani 1 1 d .
N3 N 0.1220(4) 0.7331(4) 0.4617(5) 0.067(3) Uani 1 1 d .
C3A C 0.0043(4) 0.5842(5) 0.0285(5) 0.069(4) Uani 1 1 d D
H3AA H 0.0169 0.6192 0.0441 0.083 Uiso 1 1 calc R
H3AB H 0.0259 0.5714 -0.0057 0.083 Uiso 1 1 calc R
N3A N 0.0634(5) 0.6135(4) 0.6117(5) 0.066(3) Uani 1 1 d .
N3B N -0.4905(6) 0.3981(6) 0.4240(5) 0.091(4) Uani 1 1 d .
O3B O -0.2061(5) 0.4885(4) 0.0828(5) 0.139(5) Uani 1 1 d .
O3A O 0.3115(3) 0.4519(3) 0.2221(4) 0.086(3) Uani 1 1 d .
C3B C -0.2083(5) 0.7537(5) 0.4394(7) 0.105(5) Uani 1 1 d D
H3BA H -0.1764 0.7545 0.4178 0.127 Uiso 1 1 calc R
H3BB H -0.2062 0.7262 0.4738 0.127 Uiso 1 1 calc R
C4 C 0.3278(7) 0.5500(8) 0.0001(7) 0.157(8) Uani 1 1 d D
H4A H 0.3375 0.5258 -0.0350 0.188 Uiso 1 1 calc R
H4B H 0.2931 0.5613 -0.0088 0.188 Uiso 1 1 calc R
O4 O 0.2733(3) 0.9699(3) -0.0107(4) 0.089(3) Uani 1 1 d .
C4A C -0.0490(4) 0.5899(5) 0.0010(5) 0.079(4) Uani 1 1 d D
H4AA H -0.0598 0.5554 -0.0185 0.095 Uiso 1 1 calc R
H4AB H -0.0498 0.6170 -0.0340 0.095 Uiso 1 1 calc R
O4B O -0.2026(4) 0.5649(3) 0.0322(4) 0.096(3) Uani 1 1 d .
O4A O 0.2842(4) 0.4062(4) 0.1381(4) 0.104(3) Uani 1 1 d .
C4B C -0.2183(5) 0.8088(6) 0.4695(7) 0.114(6) Uani 1 1 d D
H4BA H -0.2161 0.8368 0.4360 0.137 Uiso 1 1 calc R
H4BB H -0.1929 0.8163 0.5042 0.137 Uiso 1 1 calc R
C5 C 0.3330(9) 0.5211(6) 0.0662(6) 0.180(10) Uani 1 1 d D
H5A H 0.3669 0.5073 0.0741 0.216 Uiso 1 1 calc R
H5B H 0.3094 0.4910 0.0679 0.216 Uiso 1 1 calc R
O5 O 0.0869(3) 0.7610(3) 0.4451(4) 0.083(3) Uani 1 1 d .
C5A C -0.0860(4) 0.6064(5) 0.0522(5) 0.074(4) Uani 1 1 d D
H5AA H -0.0784 0.6433 0.0669 0.089 Uiso 1 1 calc R
H5AB H -0.1198 0.6064 0.0320 0.089 Uiso 1 1 calc R
O5B O -0.4637(4) 0.3583(4) 0.4238(4) 0.104(3) Uani 1 1 d .
O5A O 0.1069(3) 0.6218(3) 0.6275(3) 0.069(2) Uani 1 1 d .
C5B C -0.2702(5) 0.8107(6) 0.4981(6) 0.120(6) Uani 1 1 d D
H5BA H -0.2761 0.8471 0.5147 0.144 Uiso 1 1 calc R
H5BB H -0.2709 0.7857 0.5351 0.144 Uiso 1 1 calc R
C6 C 0.3206(6) 0.5661(7) 0.1183(6) 0.119(6) Uani 1 1 d .
H6A H 0.2871 0.5806 0.1077 0.142 Uiso 1 1 calc R
H6B H 0.3201 0.5496 0.1617 0.142 Uiso 1 1 calc R
O6 O 0.1290(3) 0.7164(3) 0.5171(3) 0.072(2) Uani 1 1 d .
C6A C -0.0843(4) 0.5689(4) 0.1114(5) 0.065(3) Uani 1 1 d .
H6AA H -0.0976 0.5334 0.0986 0.078 Uiso 1 1 calc R
H6AB H -0.1050 0.5837 0.1454 0.078 Uiso 1 1 calc R
O6B O -0.5357(4) 0.3976(4) 0.4335(5) 0.109(3) Uani 1 1 d .
O6A O 0.0290(3) 0.6184(3) 0.6495(3) 0.072(2) Uani 1 1 d .
C6B C -0.3133(5) 0.7956(5) 0.4469(6) 0.095(5) Uani 1 1 d .
H6BA H -0.3454 0.7958 0.4679 0.114 Uiso 1 1 calc R
H6BB H -0.3148 0.8219 0.4111 0.114 Uiso 1 1 calc R
C7 C 0.3955(5) 0.7076(5) 0.1845(5) 0.078(4) Uani 1 1 d .
H7A H 0.3911 0.7205 0.1387 0.093 Uiso 1 1 calc R
C7A C -0.0242(5) 0.4508(4) 0.2018(5) 0.075(4) Uani 1 1 d .
H7AA H -0.0230 0.4346 0.2461 0.090 Uiso 1 1 calc R
C7B C -0.3477(4) 0.7417(5) 0.2875(5) 0.068(3) Uani 1 1 d .
H7BA H -0.3117 0.7449 0.2793 0.082 Uiso 1 1 calc R
C8 C 0.3900(5) 0.7590(5) 0.2252(6) 0.082(4) Uani 1 1 d .
H8A H 0.3557 0.7724 0.2192 0.099 Uiso 1 1 calc R
H8B H 0.3959 0.7501 0.2716 0.099 Uiso 1 1 calc R
C8A C 0.0201(4) 0.4283(5) 0.1698(5) 0.065(3) Uani 1 1 d .
H8AA H 0.0508 0.4436 0.1899 0.078 Uiso 1 1 calc R
H8AB H 0.0185 0.4375 0.1231 0.078 Uiso 1 1 calc R
C8B C -0.3708(5) 0.7084(5) 0.2289(5) 0.081(4) Uani 1 1 d .
H8BA H -0.3563 0.6721 0.2290 0.097 Uiso 1 1 calc R
H8BB H -0.4070 0.7049 0.2331 0.097 Uiso 1 1 calc R
C9 C 0.4260(5) 0.8034(6) 0.2067(6) 0.096(5) Uani 1 1 d .
H9A H 0.4175 0.8158 0.1620 0.115 Uiso 1 1 calc R
H9B H 0.4230 0.8341 0.2364 0.115 Uiso 1 1 calc R
C9A C 0.0201(5) 0.3661(4) 0.1784(5) 0.071(4) Uani 1 1 d .
H9AA H 0.0482 0.3504 0.1561 0.085 Uiso 1 1 calc R
H9AB H 0.0237 0.3570 0.2250 0.085 Uiso 1 1 calc R
C9B C -0.3602(5) 0.7371(6) 0.1651(5) 0.097(5) Uani 1 1 d .
H9BA H -0.3755 0.7164 0.1286 0.116 Uiso 1 1 calc R
H9BB H -0.3240 0.7371 0.1598 0.116 Uiso 1 1 calc R
C10 C 0.4754(5) 0.7841(6) 0.2104(6) 0.087(4) Uani 1 1 d .
H10A H 0.4847 0.7759 0.2562 0.104 Uiso 1 1 calc R
H10B H 0.4976 0.8127 0.1960 0.104 Uiso 1 1 calc R
C10A C -0.0288(5) 0.3435(5) 0.1494(6) 0.078(4) Uani 1 1 d .
H10C H -0.0300 0.3492 0.1019 0.093 Uiso 1 1 calc R
H10D H -0.0296 0.3046 0.1574 0.093 Uiso 1 1 calc R
C10B C -0.3793(5) 0.7961(5) 0.1602(6) 0.081(4) Uani 1 1 d .
H10E H -0.3690 0.8127 0.1194 0.097 Uiso 1 1 calc R
H10F H -0.4158 0.7969 0.1605 0.097 Uiso 1 1 calc R
C11 C 0.4833(6) 0.7331(7) 0.1686(7) 0.110(5) Uani 1 1 d .
H11A H 0.4768 0.7414 0.1222 0.132 Uiso 1 1 calc R
H11B H 0.5180 0.7207 0.1746 0.132 Uiso 1 1 calc R
C11A C -0.0742(5) 0.3691(5) 0.1775(6) 0.071(4) Uani 1 1 d .
H11C H -0.0753 0.3602 0.2241 0.085 Uiso 1 1 calc R
H11D H -0.1045 0.3547 0.1552 0.085 Uiso 1 1 calc R
C11B C -0.3568(5) 0.8273(5) 0.2191(5) 0.086(4) Uani 1 1 d .
H11E H -0.3700 0.8642 0.2183 0.103 Uiso 1 1 calc R
H11F H -0.3205 0.8294 0.2156 0.103 Uiso 1 1 calc R
C12 C 0.4482(5) 0.6892(6) 0.1896(6) 0.098(5) Uani 1 1 d .
H12A H 0.4520 0.6573 0.1618 0.117 Uiso 1 1 calc R
H12B H 0.4568 0.6788 0.2349 0.117 Uiso 1 1 calc R
C12A C -0.0728(4) 0.4301(5) 0.1692(5) 0.072(4) Uani 1 1 d .
H12C H -0.1015 0.4466 0.1896 0.086 Uiso 1 1 calc R
H12D H -0.0744 0.4394 0.1226 0.086 Uiso 1 1 calc R
C12B C -0.3685(5) 0.8004(5) 0.2852(6) 0.085(4) Uani 1 1 d .
H12E H -0.4047 0.7998 0.2901 0.102 Uiso 1 1 calc R
H12F H -0.3533 0.8214 0.3214 0.102 Uiso 1 1 calc R
C13 C 0.3568(6) 0.6144(6) 0.2647(5) 0.104(5) Uani 1 1 d .
H13A H 0.3247 0.5956 0.2708 0.125 Uiso 1 1 calc R
C13A C -0.0805(4) 0.5406(5) 0.2586(5) 0.055(3) Uani 1 1 d .
H13B H -0.1078 0.5352 0.2251 0.066 Uiso 1 1 calc R
C13B C -0.4095(4) 0.7291(5) 0.3989(5) 0.067(3) Uani 1 1 d .
H13C H -0.4094 0.7691 0.3996 0.080 Uiso 1 1 calc R
C14 C 0.3659(5) 0.6511(5) 0.3273(5) 0.083(4) Uani 1 1 d .
H14A H 0.3984 0.6691 0.3260 0.100 Uiso 1 1 calc R
H14B H 0.3400 0.6789 0.3287 0.100 Uiso 1 1 calc R
C14A C -0.0908(4) 0.5006(5) 0.3139(5) 0.066(3) Uani 1 1 d .
H14C H -0.0914 0.4635 0.2970 0.079 Uiso 1 1 calc R
H14D H -0.0646 0.5031 0.3487 0.079 Uiso 1 1 calc R
C14B C -0.4534(5) 0.7120(5) 0.3590(5) 0.082(4) Uani 1 1 d .
H14E H -0.4552 0.6725 0.3582 0.098 Uiso 1 1 calc R
H14F H -0.4506 0.7247 0.3139 0.098 Uiso 1 1 calc R
C15 C 0.3644(8) 0.6159(7) 0.3862(6) 0.151(8) Uani 1 1 d .
H15A H 0.3706 0.6383 0.4253 0.182 Uiso 1 1 calc R
H15B H 0.3307 0.6008 0.3884 0.182 Uiso 1 1 calc R
C15A C -0.1402(5) 0.5147(6) 0.3399(6) 0.100(5) Uani 1 1 d .
H15C H -0.1461 0.4920 0.3780 0.120 Uiso 1 1 calc R
H15D H -0.1665 0.5068 0.3063 0.120 Uiso 1 1 calc R
C15B C -0.5022(5) 0.7357(5) 0.3881(5) 0.085(4) Uani 1 1 d .
H15E H -0.5015 0.7751 0.3851 0.102 Uiso 1 1 calc R
H15F H -0.5314 0.7228 0.3619 0.102 Uiso 1 1 calc R
C16 C 0.3994(7) 0.5724(6) 0.3883(6) 0.125(6) Uani 1 1 d .
H16A H 0.3948 0.5502 0.4272 0.150 Uiso 1 1 calc R
H16B H 0.4336 0.5866 0.3904 0.150 Uiso 1 1 calc R
C16A C -0.1443(5) 0.5754(5) 0.3603(6) 0.088(4) Uani 1 1 d .
H16C H -0.1783 0.5833 0.3733 0.106 Uiso 1 1 calc R
H16D H -0.1212 0.5828 0.3978 0.106 Uiso 1 1 calc R
C16B C -0.5075(5) 0.7195(6) 0.4585(6) 0.099(5) Uani 1 1 d .
H16E H -0.5145 0.6807 0.4610 0.118 Uiso 1 1 calc R
H16F H -0.5355 0.7390 0.4766 0.118 Uiso 1 1 calc R
C17 C 0.3899(7) 0.5372(6) 0.3237(6) 0.136(7) Uani 1 1 d .
H17A H 0.4140 0.5074 0.3236 0.163 Uiso 1 1 calc R
H17B H 0.3563 0.5217 0.3232 0.163 Uiso 1 1 calc R
C17A C -0.1314(5) 0.6109(5) 0.3026(5) 0.072(4) Uani 1 1 d .
H17C H -0.1569 0.6061 0.2673 0.087 Uiso 1 1 calc R
H17D H -0.1321 0.6488 0.3162 0.087 Uiso 1 1 calc R
C17B C -0.4583(5) 0.7326(5) 0.4995(5) 0.077(4) Uani 1 1 d .
H17E H -0.4543 0.7719 0.5027 0.093 Uiso 1 1 calc R
H17F H -0.4609 0.7184 0.5439 0.093 Uiso 1 1 calc R
C18 C 0.3954(5) 0.5712(6) 0.2634(6) 0.098(5) Uani 1 1 d .
H18A H 0.4288 0.5871 0.2634 0.118 Uiso 1 1 calc R
H18B H 0.3903 0.5490 0.2239 0.118 Uiso 1 1 calc R
C18A C -0.0829(4) 0.5992(5) 0.2775(5) 0.060(3) Uani 1 1 d .
H18C H -0.0567 0.6072 0.3111 0.072 Uiso 1 1 calc R
H18D H -0.0773 0.6219 0.2393 0.072 Uiso 1 1 calc R
C18B C -0.4141(5) 0.7096(5) 0.4706(5) 0.072(4) Uani 1 1 d .
H18E H -0.4163 0.6701 0.4713 0.087 Uiso 1 1 calc R
H18F H -0.3841 0.7203 0.4967 0.087 Uiso 1 1 calc R
C19 C 0.2359(4) 0.6511(5) 0.1535(5) 0.079(4) Uani 1 1 d .
H19A H 0.2329 0.6209 0.1809 0.095 Uiso 1 1 calc R
C19A C 0.0434(4) 0.6205(4) 0.2701(5) 0.060(3) Uani 1 1 d .
H19B H 0.0306 0.6357 0.3081 0.072 Uiso 1 1 calc R
C19B C -0.2946(5) 0.6135(4) 0.4219(5) 0.076(4) Uani 1 1 d .
H19C H -0.2614 0.6210 0.4122 0.091 Uiso 1 1 calc R
C20 C 0.2112(5) 0.6431(5) 0.0906(5) 0.068(4) Uani 1 1 d .
C20A C 0.0507(4) 0.6595(5) 0.2229(5) 0.060(3) Uani 1 1 d .
C20B C -0.3000(5) 0.6026(5) 0.4904(5) 0.064(3) Uani 1 1 d .
C21 C 0.2209(4) 0.6757(4) 0.0372(6) 0.065(3) Uani 1 1 d .
H21A H 0.2428 0.7053 0.0416 0.078 Uiso 1 1 calc R
C21A C 0.0739(4) 0.6503(5) 0.1657(5) 0.061(3) Uani 1 1 d .
H21B H 0.0878 0.6162 0.1576 0.073 Uiso 1 1 calc R
C21B C -0.2565(5) 0.6049(5) 0.5287(6) 0.091(4) Uani 1 1 d .
H21C H -0.2262 0.6132 0.5094 0.109 Uiso 1 1 calc R
C22 C 0.1968(5) 0.6628(6) -0.0239(5) 0.078(4) Uani 1 1 d .
H22A H 0.2019 0.6854 -0.0599 0.093 Uiso 1 1 calc R
C22A C 0.0770(4) 0.6902(5) 0.1206(5) 0.067(4) Uani 1 1 d .
H22B H 0.0917 0.6832 0.0806 0.081 Uiso 1 1 calc R
C22B C -0.2570(7) 0.5951(6) 0.5957(7) 0.101(5) Uani 1 1 d .
H22C H -0.2275 0.5981 0.6221 0.121 Uiso 1 1 calc R
C23 C 0.1673(6) 0.6198(6) -0.0323(6) 0.088(4) Uani 1 1 d .
H23A H 0.1526 0.6111 -0.0736 0.106 Uiso 1 1 calc R
C23A C 0.0582(5) 0.7424(5) 0.1333(6) 0.066(3) Uani 1 1 d .
H23B H 0.0608 0.7705 0.1027 0.080 Uiso 1 1 calc R
C23B C -0.2998(7) 0.5814(6) 0.6217(7) 0.100(5) Uani 1 1 d .
H23C H -0.2996 0.5728 0.6665 0.120 Uiso 1 1 calc R
C24 C 0.1589(5) 0.5884(5) 0.0222(6) 0.082(4) Uani 1 1 d .
H24A H 0.1374 0.5586 0.0178 0.098 Uiso 1 1 calc R
C24A C 0.0369(5) 0.7506(5) 0.1891(6) 0.078(4) Uani 1 1 d .
H24B H 0.0242 0.7850 0.1980 0.093 Uiso 1 1 calc R
C24B C -0.3461(5) 0.5792(5) 0.5842(6) 0.088(4) Uani 1 1 d .
H24C H -0.3762 0.5700 0.6034 0.105 Uiso 1 1 calc R
C25 C 0.1808(5) 0.5995(5) 0.0810(6) 0.080(4) Uani 1 1 d .
H25A H 0.1751 0.5765 0.1165 0.096 Uiso 1 1 calc R
C25A C 0.0327(4) 0.7106(5) 0.2346(5) 0.071(4) Uani 1 1 d .
H25B H 0.0175 0.7180 0.2742 0.086 Uiso 1 1 calc R
C25B C -0.3444(5) 0.5915(5) 0.5159(5) 0.067(3) Uani 1 1 d .
H25C H -0.3739 0.5918 0.4892 0.080 Uiso 1 1 calc R
C26 C 0.1980(4) 0.7840(4) 0.1420(5) 0.060(3) Uani 1 1 d .
H26A H 0.1672 0.8049 0.1461 0.072 Uiso 1 1 calc R
H26B H 0.1902 0.7532 0.1133 0.072 Uiso 1 1 calc R
C26A C 0.1645(4) 0.5531(5) 0.3018(5) 0.066(3) Uani 1 1 d .
H26C H 0.1938 0.5539 0.3323 0.079 Uiso 1 1 calc R
H26D H 0.1604 0.5894 0.2833 0.079 Uiso 1 1 calc R
C26B C -0.2777(5) 0.5253(5) 0.2979(5) 0.066(3) Uani 1 1 d .
H26E H -0.2726 0.4870 0.2879 0.080 Uiso 1 1 calc R
H26F H -0.2564 0.5341 0.3366 0.080 Uiso 1 1 calc R
C27 C 0.2357(5) 0.8184(6) 0.1113(5) 0.067(4) Uani 1 1 d .
C27A C 0.1751(5) 0.5146(5) 0.2469(5) 0.053(3) Uani 1 1 d .
C27B C -0.2615(5) 0.5587(5) 0.2410(5) 0.064(3) Uani 1 1 d .
C28 C 0.2851(6) 0.7974(5) 0.0991(5) 0.069(4) Uani 1 1 d .
C28A C 0.1346(5) 0.5102(5) 0.1974(5) 0.060(3) Uani 1 1 d .
C28B C -0.2613(4) 0.6152(6) 0.2473(6) 0.069(4) Uani 1 1 d .
C29 C 0.3182(4) 0.8250(5) 0.0636(5) 0.063(3) Uani 1 1 d .
H29A H 0.3490 0.8090 0.0549 0.076 Uiso 1 1 calc R
C29A C 0.1476(5) 0.4759(4) 0.1422(5) 0.063(3) Uani 1 1 d .
H29B H 0.1235 0.4685 0.1086 0.076 Uiso 1 1 calc R
C29B C -0.2435(4) 0.6450(5) 0.1944(6) 0.072(4) Uani 1 1 d .
H29C H -0.2425 0.6829 0.1976 0.086 Uiso 1 1 calc R
C30 C 0.3076(4) 0.8760(5) 0.0402(5) 0.066(3) Uani 1 1 d .
H30A H 0.3306 0.8960 0.0166 0.079 Uiso 1 1 calc R
C30A C 0.1942(5) 0.4548(5) 0.1389(5) 0.066(3) Uani 1 1 d .
H30B H 0.2026 0.4348 0.1020 0.080 Uiso 1 1 calc R
C30B C -0.2274(4) 0.6211(5) 0.1382(5) 0.067(3) Uani 1 1 d .
H30C H -0.2168 0.6414 0.1025 0.081 Uiso 1 1 calc R
C31 C 0.2600(5) 0.8963(4) 0.0537(5) 0.055(3) Uani 1 1 d .
C31A C 0.2281(4) 0.4624(5) 0.1881(6) 0.069(4) Uani 1 1 d .
C31B C -0.2280(5) 0.5644(6) 0.1376(6) 0.072(4) Uani 1 1 d .
C32 C 0.2250(4) 0.8689(5) 0.0901(5) 0.061(3) Uani 1 1 d .
H32A H 0.1946 0.8854 0.0997 0.073 Uiso 1 1 calc R
C32A C 0.2201(5) 0.4929(5) 0.2416(5) 0.066(4) Uani 1 1 d .
H32B H 0.2455 0.4985 0.2740 0.079 Uiso 1 1 calc R
C32B C -0.2450(5) 0.5351(5) 0.1877(6) 0.072(4) Uani 1 1 d .
H32C H -0.2452 0.4973 0.1848 0.087 Uiso 1 1 calc R
C33 C 0.1703(4) 0.7361(5) 0.2367(5) 0.060(3) Uani 1 1 d .
H33A H 0.1420 0.7612 0.2359 0.072 Uiso 1 1 calc R
H33B H 0.1605 0.7048 0.2097 0.072 Uiso 1 1 calc R
C33A C 0.1196(4) 0.5850(5) 0.3891(5) 0.077(4) Uani 1 1 d .
H33C H 0.1164 0.6196 0.3660 0.092 Uiso 1 1 calc R
H33D H 0.1517 0.5851 0.4139 0.092 Uiso 1 1 calc R
C33B C -0.3440(5) 0.4960(5) 0.3685(5) 0.078(4) Uani 1 1 d .
H33E H -0.3360 0.4589 0.3562 0.093 Uiso 1 1 calc R
H33F H -0.3235 0.5051 0.4078 0.093 Uiso 1 1 calc R
C34 C 0.1813(5) 0.7180(4) 0.3048(5) 0.062(4) Uani 1 1 d .
C34A C 0.0774(5) 0.5806(4) 0.4375(5) 0.060(3) Uani 1 1 d .
C34B C -0.3984(5) 0.4987(6) 0.3847(5) 0.068(4) Uani 1 1 d .
C35 C 0.2241(5) 0.6852(5) 0.3195(5) 0.063(4) Uani 1 1 d .
C35A C 0.0273(5) 0.5620(4) 0.4214(6) 0.070(4) Uani 1 1 d .
C35B C -0.4240(5) 0.5477(6) 0.3935(6) 0.071(4) Uani 1 1 d .
C36 C 0.2302(4) 0.6719(4) 0.3876(5) 0.063(3) Uani 1 1 d .
H36A H 0.2590 0.6525 0.4011 0.075 Uiso 1 1 calc R
C36A C -0.0080(4) 0.5611(4) 0.4685(5) 0.061(3) Uani 1 1 d .
H36B H -0.0405 0.5483 0.4583 0.074 Uiso 1 1 calc R
C36B C -0.4712(5) 0.5444(6) 0.4131(6) 0.079(4) Uani 1 1 d .
H36C H -0.4891 0.5762 0.4212 0.094 Uiso 1 1 calc R
C37 C 0.1974(4) 0.6849(5) 0.4349(5) 0.067(4) Uani 1 1 d .
H37A H 0.2026 0.6739 0.4787 0.080 Uiso 1 1 calc R
C37A C 0.0047(5) 0.5788(4) 0.5299(5) 0.070(4) Uani 1 1 d .
H37B H -0.0195 0.5798 0.5617 0.084 Uiso 1 1 calc R
C37B C -0.4937(6) 0.4947(7) 0.4216(6) 0.095(5) Uani 1 1 d .
H37C H -0.5272 0.4927 0.4331 0.114 Uiso 1 1 calc R
C38 C 0.1559(5) 0.7156(4) 0.4141(6) 0.063(3) Uani 1 1 d .
C38A C 0.0515(5) 0.5948(5) 0.5457(5) 0.061(3) Uani 1 1 d .
C38B C -0.4669(6) 0.4487(6) 0.4130(6) 0.074(4) Uani 1 1 d .
C39 C 0.1500(5) 0.7326(5) 0.3502(5) 0.071(4) Uani 1 1 d .
H39A H 0.1229 0.7552 0.3382 0.085 Uiso 1 1 calc R
C39A C 0.0870(4) 0.5951(4) 0.5020(5) 0.058(3) Uani 1 1 d .
H39B H 0.1196 0.6055 0.5156 0.069 Uiso 1 1 calc R
C39B C -0.4205(6) 0.4498(6) 0.3956(5) 0.078(4) Uani 1 1 d .
H39C H -0.4026 0.4175 0.3907 0.094 Uiso 1 1 calc R
C40 C 0.2304(4) 0.8079(5) 0.2518(4) 0.057(3) Uani 1 1 d .
C40A C 0.1203(4) 0.4873(5) 0.3674(5) 0.057(3) Uani 1 1 d .
C40B C -0.3644(5) 0.5238(6) 0.2551(5) 0.073(4) Uani 1 1 d .
C41 C 0.2002(5) 0.8552(5) 0.2565(5) 0.068(3) Uani 1 1 d .
H41A H 0.1715 0.8599 0.2289 0.082 Uiso 1 1 calc R
C41A C 0.1372(5) 0.4764(6) 0.4289(6) 0.087(4) Uani 1 1 d .
H41B H 0.1506 0.5042 0.4557 0.104 Uiso 1 1 calc R
C41B C -0.3597(5) 0.4738(5) 0.2239(6) 0.080(4) Uani 1 1 d .
H41C H -0.3363 0.4477 0.2388 0.096 Uiso 1 1 calc R
C42 C 0.2141(4) 0.8931(5) 0.3017(5) 0.061(3) Uani 1 1 d .
H42A H 0.1940 0.9238 0.3064 0.073 Uiso 1 1 calc R
C42A C 0.1349(5) 0.4236(7) 0.4532(6) 0.095(5) Uani 1 1 d .
H42B H 0.1479 0.4158 0.4956 0.114 Uiso 1 1 calc R
C42B C -0.3925(6) 0.4649(7) 0.1680(7) 0.121(6) Uani 1 1 d .
H42C H -0.3923 0.4321 0.1449 0.146 Uiso 1 1 calc R
C43 C 0.2578(5) 0.8874(5) 0.3416(6) 0.079(4) Uani 1 1 d .
H43A H 0.2673 0.9142 0.3723 0.095 Uiso 1 1 calc R
C43A C 0.1136(5) 0.3831(6) 0.4151(7) 0.088(4) Uani 1 1 d .
H43B H 0.1119 0.3478 0.4316 0.106 Uiso 1 1 calc R
C43B C -0.4270(7) 0.5089(8) 0.1476(8) 0.127(7) Uani 1 1 d .
H43C H -0.4481 0.5040 0.1100 0.152 Uiso 1 1 calc R
C44 C 0.2874(5) 0.8404(5) 0.3345(5) 0.068(4) Uani 1 1 d .
H44A H 0.3177 0.8366 0.3592 0.082 Uiso 1 1 calc R
C44A C 0.0942(5) 0.3949(6) 0.3510(6) 0.088(4) Uani 1 1 d .
H44B H 0.0790 0.3677 0.3250 0.106 Uiso 1 1 calc R
C44B C -0.4294(6) 0.5549(6) 0.1800(7) 0.104(5) Uani 1 1 d .
H44C H -0.4520 0.5820 0.1658 0.125 Uiso 1 1 calc R
C45 C 0.2720(4) 0.8003(5) 0.2917(5) 0.062(3) Uani 1 1 d .
H45A H 0.2900 0.7678 0.2899 0.074 Uiso 1 1 calc R
C45A C 0.0981(5) 0.4454(5) 0.3280(6) 0.079(4) Uani 1 1 d .
H45B H 0.0859 0.4533 0.2852 0.094 Uiso 1 1 calc R
C45B C -0.3986(5) 0.5629(5) 0.2346(6) 0.084(4) Uani 1 1 d .
H45C H -0.4008 0.5953 0.2583 0.100 Uiso 1 1 calc R

loop_
_atom_site_aniso_label
_atom_site_aniso_U_11
_atom_site_aniso_U_22
_atom_site_aniso_U_33
_atom_site_aniso_U_23
_atom_site_aniso_U_13
_atom_site_aniso_U_12
Ru1 0.0894(8) 0.0655(7) 0.0395(5) 0.0023(4) 0.0145(5) 0.0060(6)
P1 0.101(3) 0.085(3) 0.044(2) 0.0087(17) 0.0212(17) 0.023(2)
C1 0.107(12) 0.093(11) 0.059(9) -0.002(8) 0.016(8) 0.004(9)
N1 0.077(7) 0.050(6) 0.028(5) 0.001(4) 0.012(4) 0.020(5)
O1 0.086(6) 0.077(6) 0.039(4) 0.005(4) 0.019(4) 0.002(5)
C1A 0.129(12) 0.070(9) 0.023(7) 0.008(5) 0.006(7) -0.011(8)
N1A 0.083(8) 0.092(8) 0.029(5) -0.017(5) -0.004(5) 0.005(6)
N1B 0.083(8) 0.038(6) 0.051(6) 0.000(4) 0.015(5) 0.013(5)
O1B 0.069(6) 0.098(7) 0.049(5) 0.006(4) 0.035(4) -0.012(5)
O1A 0.069(6) 0.072(6) 0.042(4) -0.013(4) 0.018(4) -0.012(5)
C1B 0.095(11) 0.073(10) 0.050(8) 0.007(6) 0.008(7) -0.005(8)
C2 0.109(11) 0.145(14) 0.041(8) 0.008(8) 0.024(7) 0.081(10)
Ru2 0.0795(7) 0.0666(7) 0.0365(5) -0.0030(4) 0.0089(4) -0.0039(6)
P2 0.081(2) 0.070(2) 0.0362(18) 0.0013(14) 0.0052(15) -0.0045(19)
N2 0.076(9) 0.064(8) 0.043(6) 0.009(5) 0.022(5) -0.027(7)
O2 0.071(6) 0.101(7) 0.032(5) 0.006(4) 0.037(4) 0.019(5)
C2A 0.077(9) 0.078(9) 0.035(7) 0.009(6) 0.011(6) -0.003(7)
N2A 0.111(11) 0.093(10) 0.058(8) 0.010(6) 0.002(7) -0.018(8)
N2B 0.166(12) 0.071(9) 0.057(8) -0.013(7) 0.056(7) -0.019(9)
O2B 0.062(6) 0.087(7) 0.066(5) 0.003(5) 0.013(4) -0.013(5)
O2A 0.086(6) 0.059(5) 0.049(5) -0.005(4) 0.009(4) -0.008(4)
C2B 0.107(12) 0.077(10) 0.077(10) -0.026(7) 0.003(9) -0.020(9)
Ru3 0.0791(8) 0.0718(7) 0.0470(6) 0.0013(5) 0.0070(5) -0.0011(6)
P3 0.090(3) 0.071(2) 0.049(2) 0.0018(16) 0.0090(17) -0.001(2)
C3 0.164(17) 0.154(17) 0.048(9) -0.001(10) 0.021(10) 0.019(14)
O3 0.065(6) 0.100(7) 0.082(6) 0.021(5) 0.056(5) 0.013(5)
N3 0.100(9) 0.065(7) 0.036(7) 0.003(5) 0.016(6) -0.004(7)
C3A 0.089(10) 0.073(9) 0.046(7) -0.007(6) 0.003(6) -0.002(8)
N3A 0.112(11) 0.045(6) 0.043(7) 0.007(5) 0.008(7) 0.002(7)
N3B 0.110(13) 0.085(11) 0.079(8) -0.005(7) 0.021(8) -0.026(11)
O3B 0.237(14) 0.083(8) 0.105(8) -0.004(6) 0.101(8) -0.001(9)
O3A 0.107(7) 0.081(7) 0.069(6) 0.015(5) 0.009(5) -0.008(6)
C3B 0.087(11) 0.110(13) 0.119(13) -0.042(10) -0.007(9) -0.007(10)
C4 0.171(19) 0.20(2) 0.098(14) 0.031(14) 0.021(13) -0.001(17)
O4 0.110(8) 0.082(7) 0.075(7) 0.011(5) 0.003(5) -0.001(6)
C4A 0.133(13) 0.057(8) 0.047(8) 0.010(6) -0.006(8) 0.000(8)
O4B 0.148(9) 0.079(7) 0.064(6) 0.002(5) 0.030(6) -0.001(6)
O4A 0.135(9) 0.097(8) 0.081(7) -0.027(6) 0.017(6) 0.038(6)
C4B 0.049(10) 0.184(18) 0.113(12) -0.054(11) 0.028(8) -0.029(10)
C5 0.41(3) 0.074(12) 0.061(11) 0.016(9) 0.049(15) -0.006(15)
O5 0.112(8) 0.088(7) 0.049(5) 0.015(4) 0.009(5) 0.033(6)
C5A 0.101(10) 0.074(9) 0.048(8) -0.001(6) 0.010(7) -0.005(8)
O5B 0.149(11) 0.082(8) 0.083(7) -0.012(6) 0.034(6) -0.002(7)
O5A 0.085(7) 0.078(6) 0.046(5) 0.003(4) 0.005(4) -0.005(5)
C5B 0.162(16) 0.087(11) 0.107(12) -0.043(9) -0.047(12) -0.006(11)
C6 0.157(16) 0.146(16) 0.053(9) -0.014(10) -0.002(9) 0.066(13)
O6 0.108(7) 0.073(6) 0.035(5) 0.000(4) 0.010(4) -0.005(5)
C6A 0.075(9) 0.065(8) 0.056(8) 0.005(6) 0.022(6) -0.018(7)
O6B 0.100(8) 0.096(8) 0.130(9) -0.019(6) 0.017(7) -0.019(7)
O6A 0.093(7) 0.097(7) 0.028(5) -0.006(4) 0.011(4) -0.011(5)
C6B 0.114(12) 0.089(11) 0.080(10) -0.004(8) -0.015(8) -0.016(9)
C7 0.089(10) 0.117(12) 0.029(7) 0.018(7) 0.016(6) 0.038(9)
C7A 0.138(12) 0.057(8) 0.031(7) 0.017(6) 0.021(7) 0.005(8)
C7B 0.074(9) 0.079(9) 0.052(8) 0.010(6) 0.018(6) -0.005(8)
C8 0.090(11) 0.100(11) 0.056(8) 0.003(8) -0.001(7) 0.009(9)
C8A 0.078(9) 0.085(10) 0.033(7) -0.005(6) 0.017(6) -0.011(8)
C8B 0.108(11) 0.079(10) 0.056(8) 0.001(7) -0.010(7) -0.029(8)
C9 0.086(12) 0.132(14) 0.070(10) 0.037(9) 0.002(8) 0.000(11)
C9A 0.112(11) 0.060(8) 0.042(7) 0.012(6) 0.013(7) -0.026(8)
C9B 0.131(13) 0.112(12) 0.046(8) -0.006(8) -0.020(8) -0.005(10)
C10 0.078(11) 0.115(13) 0.067(9) 0.020(8) -0.008(8) -0.011(10)
C10A 0.096(11) 0.069(9) 0.067(9) -0.008(7) -0.008(8) -0.021(9)
C10B 0.107(11) 0.073(10) 0.064(9) -0.010(7) 0.013(7) 0.026(8)
C11 0.121(14) 0.139(15) 0.071(10) 0.032(10) 0.016(9) 0.017(12)
C11A 0.085(10) 0.056(9) 0.072(9) 0.001(6) 0.001(7) -0.009(8)
C11B 0.147(13) 0.072(9) 0.042(8) 0.020(6) 0.028(8) -0.010(9)
C12 0.105(13) 0.111(12) 0.077(10) 0.040(9) 0.008(8) 0.020(11)
C12A 0.078(9) 0.092(10) 0.043(7) -0.009(6) -0.010(6) -0.010(8)
C12B 0.095(10) 0.087(11) 0.071(9) 0.007(7) -0.017(8) -0.007(9)
C13 0.171(15) 0.112(12) 0.030(8) 0.006(7) 0.010(8) 0.058(11)
C13A 0.052(8) 0.074(9) 0.040(7) 0.005(6) 0.013(5) -0.009(7)
C13B 0.079(9) 0.072(9) 0.050(8) -0.001(6) 0.019(7) 0.004(7)
C14 0.133(12) 0.066(9) 0.050(8) 0.000(6) 0.010(7) 0.002(8)
C14A 0.060(9) 0.079(9) 0.061(8) 0.003(6) 0.030(6) -0.007(7)
C14B 0.104(11) 0.091(11) 0.051(8) 0.009(7) 0.008(8) 0.009(9)
C15 0.29(2) 0.124(15) 0.039(9) 0.034(9) 0.007(11) 0.053(16)
C15A 0.109(13) 0.131(14) 0.058(9) 0.030(9) -0.016(8) -0.014(11)
C15B 0.109(12) 0.091(10) 0.056(9) 0.013(7) 0.024(8) -0.023(9)
C16 0.23(2) 0.101(13) 0.045(9) 0.004(8) 0.007(10) 0.017(13)
C16A 0.115(12) 0.095(11) 0.054(9) -0.007(8) -0.005(8) 0.013(9)
C16B 0.095(11) 0.128(13) 0.074(10) -0.007(9) 0.020(8) -0.008(10)
C17 0.23(2) 0.119(14) 0.056(10) 0.006(9) -0.012(11) 0.019(13)
C17A 0.094(11) 0.074(9) 0.049(8) 0.003(6) 0.005(7) 0.019(8)
C17B 0.103(11) 0.086(10) 0.046(8) 0.016(7) 0.036(7) 0.008(9)
C18 0.124(13) 0.090(11) 0.081(11) 0.015(8) 0.006(9) 0.015(10)
C18A 0.050(8) 0.092(10) 0.039(7) -0.002(6) 0.010(5) 0.006(7)
C18B 0.080(10) 0.070(9) 0.067(9) 0.002(7) 0.008(7) -0.012(8)
C19 0.106(11) 0.088(10) 0.044(8) -0.025(6) 0.013(7) -0.005(8)
C19A 0.106(10) 0.034(7) 0.040(7) -0.025(5) 0.008(6) -0.008(7)
C19B 0.111(11) 0.079(9) 0.037(7) 0.002(6) 0.005(6) 0.020(8)
C20 0.102(10) 0.072(9) 0.032(7) -0.007(6) 0.021(6) -0.019(8)
C20A 0.074(9) 0.068(9) 0.040(8) -0.009(6) 0.015(6) -0.008(7)
C20B 0.057(9) 0.088(10) 0.048(8) -0.007(6) 0.022(7) 0.012(7)
C21 0.074(9) 0.054(8) 0.070(9) -0.031(7) 0.023(7) -0.004(7)
C21A 0.073(9) 0.064(8) 0.046(7) -0.010(6) 0.016(6) -0.024(7)
C21B 0.081(11) 0.127(13) 0.066(10) -0.002(8) 0.014(8) 0.019(9)
C22 0.117(12) 0.081(10) 0.036(8) -0.010(7) 0.005(7) 0.020(9)
C22A 0.090(10) 0.079(10) 0.033(7) 0.011(6) -0.001(6) -0.035(8)
C22B 0.129(15) 0.116(13) 0.057(11) 0.008(8) 0.007(9) 0.036(11)
C23 0.133(13) 0.092(11) 0.039(9) -0.011(8) 0.004(8) 0.011(10)
C23A 0.096(10) 0.061(9) 0.041(8) 0.000(6) -0.004(7) 0.002(8)
C23B 0.131(15) 0.101(12) 0.071(11) 0.010(9) 0.024(11) 0.052(11)
C24 0.094(10) 0.091(11) 0.061(9) -0.036(8) 0.009(8) -0.017(8)
C24A 0.126(12) 0.058(9) 0.049(8) 0.014(7) -0.001(8) 0.016(8)
C24B 0.100(11) 0.109(12) 0.055(9) 0.012(8) 0.010(8) 0.037(9)
C25 0.111(11) 0.070(10) 0.060(9) -0.005(7) 0.028(8) -0.024(9)
C25A 0.074(9) 0.097(11) 0.044(8) -0.019(7) 0.009(6) 0.004(8)
C25B 0.066(9) 0.078(9) 0.059(9) -0.001(6) 0.025(7) 0.006(7)
C26 0.069(9) 0.066(8) 0.045(7) 0.009(6) 0.018(6) 0.002(7)
C26A 0.051(8) 0.092(10) 0.055(8) 0.001(7) 0.015(6) -0.003(7)
C26B 0.098(11) 0.066(9) 0.036(7) -0.005(6) 0.010(6) 0.015(8)
C27 0.093(11) 0.100(11) 0.010(6) -0.019(6) 0.010(6) 0.021(9)
C27A 0.063(9) 0.062(8) 0.036(7) -0.003(5) 0.013(6) -0.021(7)
C27B 0.089(10) 0.061(9) 0.043(8) 0.011(6) 0.008(6) 0.006(8)
C28 0.134(13) 0.052(8) 0.022(6) 0.017(5) 0.006(7) -0.012(9)
C28A 0.071(10) 0.066(9) 0.046(8) 0.001(6) 0.037(7) -0.023(8)
C28B 0.047(8) 0.107(12) 0.056(9) 0.037(8) 0.037(6) 0.012(8)
C29 0.069(9) 0.069(9) 0.052(8) -0.001(6) 0.007(6) 0.017(8)
C29A 0.090(10) 0.069(9) 0.031(7) 0.001(6) 0.007(6) 0.005(8)
C29B 0.078(9) 0.063(9) 0.074(9) -0.010(7) -0.006(7) 0.003(7)
C30 0.056(9) 0.093(11) 0.047(7) -0.010(7) 0.006(6) -0.004(8)
C30A 0.084(10) 0.074(9) 0.042(7) 0.003(6) 0.014(7) -0.002(8)
C30B 0.088(10) 0.072(10) 0.044(8) -0.009(6) 0.019(6) 0.013(8)
C31 0.078(10) 0.051(8) 0.037(7) 0.000(5) 0.002(6) -0.021(7)
C31A 0.033(8) 0.109(11) 0.065(9) 0.000(8) 0.011(6) 0.033(7)
C31B 0.079(10) 0.090(11) 0.049(9) -0.005(7) 0.016(6) 0.014(8)
C32 0.074(9) 0.069(9) 0.039(7) 0.014(6) 0.006(6) 0.002(7)
C32A 0.095(11) 0.083(10) 0.019(6) -0.007(6) 0.014(6) -0.009(8)
C32B 0.100(11) 0.060(9) 0.059(9) 0.003(7) 0.012(7) 0.010(8)
C33 0.056(8) 0.071(9) 0.055(8) 0.003(6) 0.020(6) -0.009(7)
C33A 0.082(10) 0.100(11) 0.050(8) -0.013(7) 0.022(7) -0.007(8)
C33B 0.136(13) 0.066(9) 0.031(7) 0.015(6) -0.006(7) -0.018(9)
C34 0.104(11) 0.059(8) 0.022(7) 0.006(5) -0.008(6) -0.008(8)
C34A 0.097(10) 0.038(7) 0.047(8) -0.001(5) 0.024(7) -0.013(7)
C34B 0.050(9) 0.114(12) 0.041(7) -0.001(7) 0.025(6) -0.021(9)
C35 0.085(10) 0.056(8) 0.047(8) 0.022(6) -0.019(7) -0.030(8)
C35A 0.107(11) 0.051(8) 0.049(8) 0.003(6) 0.000(7) -0.039(8)
C35B 0.068(11) 0.082(11) 0.064(8) -0.006(7) 0.026(7) 0.024(10)
C36 0.080(10) 0.051(8) 0.057(8) 0.009(6) -0.007(7) -0.003(7)
C36A 0.083(9) 0.076(9) 0.027(7) -0.001(6) 0.027(6) -0.007(7)
C36B 0.056(10) 0.084(12) 0.099(10) 0.000(8) 0.028(8) 0.017(8)
C37 0.058(9) 0.106(11) 0.038(7) 0.001(7) 0.019(6) 0.011(8)
C37A 0.107(12) 0.060(8) 0.043(8) 0.002(6) 0.016(7) -0.003(8)
C37B 0.134(14) 0.085(12) 0.068(10) 0.007(8) 0.013(9) -0.007(12)
C38 0.089(10) 0.047(8) 0.056(9) -0.002(6) 0.009(7) -0.005(7)
C38A 0.082(10) 0.067(9) 0.036(8) 0.007(6) 0.002(7) -0.017(8)
C38B 0.086(12) 0.059(10) 0.078(9) -0.004(7) 0.031(8) -0.018(10)
C39 0.101(11) 0.074(9) 0.035(8) 0.003(6) -0.014(7) 0.003(8)
C39A 0.066(9) 0.059(8) 0.048(8) 0.003(6) 0.007(6) -0.016(7)
C39B 0.082(11) 0.093(12) 0.059(8) -0.002(7) 0.013(7) -0.031(9)
C40 0.076(9) 0.079(9) 0.016(6) 0.001(5) 0.022(5) -0.013(7)
C40A 0.071(9) 0.058(8) 0.043(7) 0.010(6) 0.008(6) 0.025(7)
C40B 0.080(10) 0.094(11) 0.046(8) -0.021(7) 0.012(7) -0.035(9)
C41 0.076(9) 0.077(10) 0.052(8) 0.004(7) 0.005(6) 0.005(8)
C41A 0.116(12) 0.099(11) 0.045(8) 0.008(7) 0.001(7) 0.039(9)
C41B 0.101(11) 0.072(10) 0.068(9) -0.017(7) 0.023(8) -0.004(8)
C42 0.067(9) 0.063(8) 0.054(8) 0.002(6) 0.017(6) -0.004(7)
C42A 0.117(13) 0.122(14) 0.048(9) -0.002(9) 0.023(8) 0.077(11)
C42B 0.135(15) 0.154(17) 0.078(11) -0.066(11) 0.034(10) -0.055(13)
C43 0.107(12) 0.070(10) 0.061(9) 0.008(7) 0.018(8) -0.026(9)
C43A 0.095(11) 0.104(12) 0.069(10) 0.040(9) 0.044(8) 0.022(10)
C43B 0.129(15) 0.150(18) 0.098(14) 0.036(13) -0.025(11) 0.020(14)
C44 0.097(10) 0.059(9) 0.048(8) 0.002(6) 0.013(7) 0.002(8)
C44A 0.081(10) 0.098(12) 0.086(11) 0.033(9) 0.017(8) -0.028(9)
C44B 0.147(15) 0.081(12) 0.082(11) -0.024(9) -0.011(10) 0.016(11)
C45 0.086(10) 0.058(8) 0.042(7) -0.001(6) 0.010(6) -0.005(7)
C45A 0.099(11) 0.079(10) 0.058(8) 0.026(7) 0.007(7) -0.026(9)
C45B 0.088(10) 0.078(10) 0.083(10) 0.000(8) -0.019(8) 0.003(9)

loop_
_atom_type_symbol
_atom_type_description
_atom_type_scat_dispersion_real
_atom_type_scat_dispersion_imag
_atom_type_scat_source
C C 0.0181 0.0091 'International Tables Vol C Tables 4.2.6.8 and 6.1.1.4'
H H 0.0000 0.0000 'International Tables Vol C Tables 4.2.6.8 and 6.1.1.4'
N N 0.0311 0.0180 'International Tables Vol C Tables 4.2.6.8 and 6.1.1.4'
O O 0.0492 0.0322 'International Tables Vol C Tables 4.2.6.8 and 6.1.1.4'
P P 0.2955 0.4335 'International Tables Vol C Tables 4.2.6.8 and 6.1.1.4'
Ru Ru 0.0552 3.2960 'International Tables Vol C Tables 4.2.6.8 and 6.1.1.4'

loop_
_geom_angle_atom_site_label_1
_geom_angle_atom_site_label_2
_geom_angle_atom_site_label_3
_geom_angle
C19 Ru1 O2 87.3(4)
C19 Ru1 O1 102.5(4)
O2 Ru1 O1 169.4(3)
C19 Ru1 N1 100.5(4)
O2 Ru1 N1 90.3(3)
O1 Ru1 N1 91.7(3)
C19 Ru1 P1 92.6(4)
O2 Ru1 P1 90.0(2)
O1 Ru1 P1 85.7(2)
N1 Ru1 P1 166.9(3)
C7 P1 C13 111.7(6)
C7 P1 C1 101.0(6)
C13 P1 C1 104.2(6)
C7 P1 Ru1 106.6(4)
C13 P1 Ru1 112.5(5)
C1 P1 Ru1 120.3(5)
C2 C1 C6 110.5(12)
C2 C1 P1 112.8(10)
C6 C1 P1 109.7(9)
C2 C1 H1A 107.9
C6 C1 H1A 107.9
P1 C1 H1A 107.9
C40 N1 C26 111.7(8)
C40 N1 C33 107.4(7)
C26 N1 C33 107.2(8)
C40 N1 Ru1 113.1(7)
C26 N1 Ru1 107.7(6)
C33 N1 Ru1 109.6(6)
C28 O1 Ru1 126.0(8)
C2A C1A C6A 112.1(8)
C2A C1A P2 113.1(8)
C6A C1A P2 114.8(8)
C2A C1A H1AA 105.3
C6A C1A H1AA 105.3
P2 C1A H1AA 105.3
C40A N1A C26A 114.2(9)
C40A N1A C33A 113.9(9)
C26A N1A C33A 103.2(9)
C40A N1A Ru2 105.5(7)
C26A N1A Ru2 111.6(6)
C33A N1A Ru2 108.4(7)
C26B N1B C40B 111.0(8)
C26B N1B C33B 110.0(9)
C40B N1B C33B 109.8(9)
C26B N1B Ru3 107.3(7)
C40B N1B Ru3 111.0(7)
C33B N1B Ru3 107.8(6)
C28B O1B Ru3 124.4(8)
C28A O1A Ru2 125.0(7)
C6B C1B C2B 107.8(11)
C6B C1B P3 117.9(9)
C2B C1B P3 113.1(8)
C6B C1B H1BA 105.7
C2B C1B H1BA 105.7
P3 C1B H1BA 105.7
C1 C2 C3 107.2(12)
C1 C2 H2A 110.3
C3 C2 H2A 110.3
C1 C2 H2B 110.3
C3 C2 H2B 110.3
H2A C2 H2B 108.5
C19A Ru2 O2A 90.6(4)
C19A Ru2 O1A 99.8(4)
O2A Ru2 O1A 169.6(3)
C19A Ru2 N1A 102.0(4)
O2A Ru2 N1A 88.0(3)
O1A Ru2 N1A 90.3(3)
C19A Ru2 P2 92.8(3)
O2A Ru2 P2 90.6(2)
O1A Ru2 P2 88.5(2)
N1A Ru2 P2 165.2(3)
C1A P2 C13A 104.0(5)
C1A P2 C7A 110.4(5)
C13A P2 C7A 103.7(5)
C1A P2 Ru2 115.4(4)
C13A P2 Ru2 114.9(3)
C7A P2 Ru2 107.8(4)
O3 N2 O4 127.1(11)
O3 N2 C31 117.6(10)
O4 N2 C31 115.2(11)
C35 O2 Ru1 125.8(7)
C1A C2A C3A 108.8(9)
C1A C2A H2AA 109.9
C3A C2A H2AA 109.9
C1A C2A H2AB 109.9
C3A C2A H2AB 109.9
H2AA C2A H2AB 108.3
O4A N2A O3A 120.0(13)
O4A N2A C31A 120.3(11)
O3A N2A C31A 119.8(12)
O3B N2B O4B 122.4(11)
O3B N2B C31B 118.6(12)
O4B N2B C31B 118.9(12)
C35B O2B Ru3 130.7(8)
C35A O2A Ru2 131.0(8)
C3B C2B C1B 113.5(10)
C3B C2B H2BA 108.9
C1B C2B H2BA 108.9
C3B C2B H2BB 108.9
C1B C2B H2BB 108.9
H2BA C2B H2BB 107.7
C19B Ru3 O2B 101.9(4)
C19B Ru3 O1B 88.0(4)
O2B Ru3 O1B 169.9(3)
C19B Ru3 N1B 100.1(4)
O2B Ru3 N1B 88.4(4)
O1B Ru3 N1B 92.1(3)
C19B Ru3 P3 90.5(3)
O2B Ru3 P3 92.9(3)
O1B Ru3 P3 84.7(2)
N1B Ru3 P3 168.9(2)
C7B P3 C13B 105.2(5)
C7B P3 C1B 106.2(5)
C13B P3 C1B 104.0(6)
C7B P3 Ru3 108.3(4)
C13B P3 Ru3 119.0(4)
C1B P3 Ru3 113.3(4)
C2 C3 C4 120.5(15)
C2 C3 H3A 107.2
C4 C3 H3A 107.2
C2 C3 H3B 107.2
C4 C3 H3B 107.2
H3A C3 H3B 106.8
O5 N3 O6 123.1(11)
O5 N3 C38 119.7(10)
O6 N3 C38 117.1(11)
C4A C3A C2A 108.7(9)
C4A C3A H3AA 110.0
C2A C3A H3AA 110.0
C4A C3A H3AB 110.0
C2A C3A H3AB 110.0
H3AA C3A H3AB 108.3
O5A N3A O6A 123.6(10)
O5A N3A C38A 118.0(11)
O6A N3A C38A 118.3(12)
O5B N3B O6B 125.1(14)
O5B N3B C38B 116.2(15)
O6B N3B C38B 118.7(15)
C2B C3B C4B 109.4(11)
C2B C3B H3BA 109.8
C4B C3B H3BA 109.8
C2B C3B H3BB 109.8
C4B C3B H3BB 109.8
H3BA C3B H3BB 108.2
C3 C4 C5 107.3(14)
C3 C4 H4A 110.3
C5 C4 H4A 110.3
C3 C4 H4B 110.3
C5 C4 H4B 110.3
H4A C4 H4B 108.5
C3A C4A C5A 113.6(9)
C3A C4A H4AA 108.9
C5A C4A H4AA 108.9
C3A C4A H4AB 108.9
C5A C4A H4AB 108.9
H4AA C4A H4AB 107.7
C3B C4B C5B 111.1(12)
C3B C4B H4BA 109.4
C5B C4B H4BA 109.4
C3B C4B H4BB 109.4
C5B C4B H4BB 109.4
H4BA C4B H4BB 108.0
C4 C5 C6 104.5(13)
C4 C5 H5A 110.9
C6 C5 H5A 110.8
C4 C5 H5B 110.8
C6 C5 H5B 110.9
H5A C5 H5B 108.9
C6A C5A C4A 112.6(9)
C6A C5A H5AA 109.1
C4A C5A H5AA 109.1
C6A C5A H5AB 109.1
C4A C5A H5AB 109.1
H5AA C5A H5AB 107.8
C4B C5B C6B 113.1(11)
C4B C5B H5BA 109.0
C6B C5B H5BA 109.0
C4B C5B H5BB 109.0
C6B C5B H5BB 109.0
H5BA C5B H5BB 107.8
C1 C6 C5 113.0(14)
C1 C6 H6A 109.0
C5 C6 H6A 109.0
C1 C6 H6B 109.0
C5 C6 H6B 109.0
H6A C6 H6B 107.8
C5A C6A C1A 109.2(9)
C5A C6A H6AA 109.8
C1A C6A H6AA 109.8
C5A C6A H6AB 109.8
C1A C6A H6AB 109.8
H6AA C6A H6AB 108.3
C1B C6B C5B 108.3(10)
C1B C6B H6BA 110.0
C5B C6B H6BA 110.0
C1B C6B H6BB 110.0
C5B C6B H6BB 110.0
H6BA C6B H6BB 108.4
C12 C7 C8 109.4(11)
C12 C7 P1 118.9(10)
C8 C7 P1 115.4(9)
C12 C7 H7A 103.7
C8 C7 H7A 103.7
P1 C7 H7A 103.7
C8A C7A C12A 111.3(9)
C8A C7A P2 114.6(9)
C12A C7A P2 115.1(9)
C8A C7A H7AA 104.8
C12A C7A H7AA 104.8
P2 C7A H7AA 104.8
C12B C7B C8B 109.9(9)
C12B C7B P3 115.8(8)
C8B C7B P3 113.4(8)
C12B C7B H7BA 105.6
C8B C7B H7BA 105.6
P3 C7B H7BA 105.6
C9 C8 C7 112.7(11)
C9 C8 H8A 109.0
C7 C8 H8A 109.0
C9 C8 H8B 109.0
C7 C8 H8B 109.0
H8A C8 H8B 107.8
C7A C8A C9A 108.5(9)
C7A C8A H8AA 110.0
C9A C8A H8AA 110.0
C7A C8A H8AB 110.0
C9A C8A H8AB 110.0
H8AA C8A H8AB 108.4
C9B C8B C7B 109.1(9)
C9B C8B H8BA 109.9
C7B C8B H8BA 109.9
C9B C8B H8BB 109.9
C7B C8B H8BB 109.9
H8BA C8B H8BB 108.3
C10 C9 C8 110.3(12)
C10 C9 H9A 109.6
C8 C9 H9A 109.6
C10 C9 H9B 109.6
C8 C9 H9B 109.6
H9A C9 H9B 108.1
C10A C9A C8A 109.1(10)
C10A C9A H9AA 109.9
C8A C9A H9AA 109.9
C10A C9A H9AB 109.9
C8A C9A H9AB 109.9
H9AA C9A H9AB 108.3
C8B C9B C10B 114.9(11)
C8B C9B H9BA 108.5
C10B C9B H9BA 108.5
C8B C9B H9BB 108.5
C10B C9B H9BB 108.5
H9BA C9B H9BB 107.5
C9 C10 C11 113.6(12)
C9 C10 H10A 108.8
C11 C10 H10A 108.8
C9 C10 H10B 108.8
C11 C10 H10B 108.8
H10A C10 H10B 107.7
C11A C10A C9A 113.2(10)
C11A C10A H10C 108.9
C9A C10A H10C 108.9
C11A C10A H10D 108.9
C9A C10A H10D 108.9
H10C C10A H10D 107.8
C11B C10B C9B 107.9(10)
C11B C10B H10E 110.1
C9B C10B H10E 110.1
C11B C10B H10F 110.1
C9B C10B H10F 110.1
H10E C10B H10F 108.4
C12 C11 C10 109.1(12)
C12 C11 H11A 109.9
C10 C11 H11A 109.9
C12 C11 H11B 109.9
C10 C11 H11B 109.9
H11A C11 H11B 108.3
C10A C11A C12A 110.5(10)
C10A C11A H11C 109.6
C12A C11A H11C 109.6
C10A C11A H11D 109.6
C12A C11A H11D 109.6
H11C C11A H11D 108.1
C10B C11B C12B 112.4(10)
C10B C11B H11E 109.1
C12B C11B H11E 109.1
C10B C11B H11F 109.1
C12B C11B H11F 109.1
H11E C11B H11F 107.9
C7 C12 C11 111.2(12)
C7 C12 H12A 109.4
C11 C12 H12A 109.4
C7 C12 H12B 109.4
C11 C12 H12B 109.4
H12A C12 H12B 108.0
C11A C12A C7A 108.1(9)
C11A C12A H12C 110.1
C7A C12A H12C 110.1
C11A C12A H12D 110.1
C7A C12A H12D 110.1
H12C C12A H12D 108.4
C11B C12B C7B 110.0(10)
C11B C12B H12E 109.7
C7B C12B H12E 109.7
C11B C12B H12F 109.7
C7B C12B H12F 109.7
H12E C12B H12F 108.2
C18 C13 C14 110.3(11)
C18 C13 P1 119.2(9)
C14 C13 P1 109.1(9)
C18 C13 H13A 105.8
C14 C13 H13A 105.8
P1 C13 H13A 105.8
C18A C13A C14A 115.0(9)
C18A C13A P2 110.4(7)
C14A C13A P2 113.7(8)
C18A C13A H13B 105.6
C14A C13A H13B 105.6
P2 C13A H13B 105.6
C14B C13B C18B 109.9(10)
C14B C13B P3 113.1(8)
C18B C13B P3 111.4(8)
C14B C13B H13C 107.4
C18B C13B H13C 107.4
P3 C13B H13C 107.4
C15 C14 C13 108.0(11)
C15 C14 H14A 110.1
C13 C14 H14A 110.1
C15 C14 H14B 110.1
C13 C14 H14B 110.1
H14A C14 H14B 108.4
C15A C14A C13A 107.6(10)
C15A C14A H14C 110.2
C13A C14A H14C 110.2
C15A C14A H14D 110.2
C13A C14A H14D 110.2
H14C C14A H14D 108.5
C13B C14B C15B 110.0(10)
C13B C14B H14E 109.7
C15B C14B H14E 109.7
C13B C14B H14F 109.7
C15B C14B H14F 109.7
H14E C14B H14F 108.2
C16 C15 C14 115.2(14)
C16 C15 H15A 108.5
C14 C15 H15A 108.5
C16 C15 H15B 108.5
C14 C15 H15B 108.5
H15A C15 H15B 107.5
C14A C15A C16A 113.3(11)
C14A C15A H15C 108.9
C16A C15A H15C 108.9
C14A C15A H15D 108.9
C16A C15A H15D 108.9
H15C C15A H15D 107.7
C16B C15B C14B 112.1(11)
C16B C15B H15E 109.2
C14B C15B H15E 109.2
C16B C15B H15F 109.2
C14B C15B H15F 109.2
H15E C15B H15F 107.9
C15 C16 C17 108.0(13)
C15 C16 H16A 110.1
C17 C16 H16A 110.1
C15 C16 H16B 110.1
C17 C16 H16B 110.1
H16A C16 H16B 108.4
C17A C16A C15A 109.0(10)
C17A C16A H16C 109.9
C15A C16A H16C 109.9
C17A C16A H16D 109.9
C15A C16A H16D 109.9
H16C C16A H16D 108.3
C15B C16B C17B 110.1(11)
C15B C16B H16E 109.6
C17B C16B H16E 109.6
C15B C16B H16F 109.6
C17B C16B H16F 109.6
H16E C16B H16F 108.1
C18 C17 C16 110.9(12)
C18 C17 H17A 109.5
C16 C17 H17A 109.5
C18 C17 H17B 109.5
C16 C17 H17B 109.5
H17A C17 H17B 108.1
C18A C17A C16A 113.4(10)
C18A C17A H17C 108.9
C16A C17A H17C 108.9
C18A C17A H17D 108.9
C16A C17A H17D 108.9
H17C C17A H17D 107.7
C18B C17B C16B 112.4(10)
C18B C17B H17E 109.1
C16B C17B H17E 109.1
C18B C17B H17F 109.1
C16B C17B H17F 109.1
H17E C17B H17F 107.9
C13 C18 C17 107.1(12)
C13 C18 H18A 110.3
C17 C18 H18A 110.3
C13 C18 H18B 110.3
C17 C18 H18B 110.3
H18A C18 H18B 108.5
C17A C18A C13A 109.5(10)
C17A C18A H18C 109.8
C13A C18A H18C 109.8
C17A C18A H18D 109.8
C13A C18A H18D 109.8
H18C C18A H18D 108.2
C17B C18B C13B 111.1(10)
C17B C18B H18E 109.4
C13B C18B H18E 109.4
C17B C18B H18F 109.4
C13B C18B H18F 109.4
H18E C18B H18F 108.0
C20 C19 Ru1 135.7(10)
C20 C19 H19A 112.1
Ru1 C19 H19A 112.1
C20A C19A Ru2 137.2(8)
C20A C19A H19B 111.4
Ru2 C19A H19B 111.4
C20B C19B Ru3 135.3(10)
C20B C19B H19C 112.4
Ru3 C19B H19C 112.4
C25 C20 C21 118.7(10)
C25 C20 C19 119.1(11)
C21 C20 C19 121.9(12)
C21A C20A C25A 118.5(11)
C21A C20A C19A 124.3(12)
C25A C20A C19A 117.2(11)
C25B C20B C21B 121.9(12)
C25B C20B C19B 122.9(12)
C21B C20B C19B 115.2(12)
C20 C21 C22 117.8(11)
C20 C21 H21A 121.1
C22 C21 H21A 121.1
C22A C21A C20A 120.2(12)
C22A C21A H21B 119.9
C20A C21A H21B 119.9
C20B C21B C22B 120.5(14)
C20B C21B H21C 119.8
C22B C21B H21C 119.8
C23 C22 C21 122.5(12)
C23 C22 H22A 118.7
C21 C22 H22A 118.7
C21A C22A C23A 120.5(11)
C21A C22A H22B 119.8
C23A C22A H22B 119.8
C23B C22B C21B 119.0(15)
C23B C22B H22C 120.5
C21B C22B H22C 120.5
C22 C23 C24 117.5(12)
C22 C23 H23A 121.3
C24 C23 H23A 121.3
C24A C23A C22A 118.2(11)
C24A C23A H23B 120.9
C22A C23A H23B 120.9
C22B C23B C24B 122.5(14)
C22B C23B H23C 118.7
C24B C23B H23C 118.7
C25 C24 C23 121.8(13)
C25 C24 H24A 119.1
C23 C24 H24A 119.1
C23A C24A C25A 122.2(12)
C23A C24A H24B 118.9
C25A C24A H24B 118.9
C23B C24B C25B 116.8(13)
C23B C24B H24C 121.6
C25B C24B H24C 121.6
C24 C25 C20 121.6(12)
C24 C25 H25A 119.2
C20 C25 H25A 119.2
C24A C25A C20A 120.4(11)
C24A C25A H25B 119.8
C20A C25A H25B 119.8
C20B C25B C24B 119.1(12)
C20B C25B H25C 120.4
C24B C25B H25C 120.4
N1 C26 C27 113.1(9)
N1 C26 H26A 109.0
C27 C26 H26A 109.0
N1 C26 H26B 109.0
C27 C26 H26B 109.0
H26A C26 H26B 107.8
N1A C26A C27A 115.9(9)
N1A C26A H26C 108.3
C27A C26A H26C 108.3
N1A C26A H26D 108.3
C27A C26A H26D 108.3
H26C C26A H26D 107.4
N1B C26B C27B 113.9(9)
N1B C26B H26E 108.8
C27B C26B H26E 108.8
N1B C26B H26F 108.8
C27B C26B H26F 108.8
H26E C26B H26F 107.7
C32 C27 C28 117.2(12)
C32 C27 C26 122.0(12)
C28 C27 C26 120.7(11)
C32A C27A C28A 124.3(11)
C32A C27A C26A 121.3(10)
C28A C27A C26A 113.9(11)
C32B C27B C28B 120.8(11)
C32B C27B C26B 120.6(12)
C28B C27B C26B 118.4(11)
O1 C28 C29 116.2(14)
O1 C28 C27 121.2(12)
C29 C28 C27 122.3(11)
O1A C28A C27A 129.2(11)
O1A C28A C29A 118.3(11)
C27A C28A C29A 112.5(11)
O1B C28B C27B 124.2(10)
O1B C28B C29B 119.0(13)
C27B C28B C29B 116.7(12)
C28 C29 C30 121.3(12)
C28 C29 H29A 119.3
C30 C29 H29A 119.3
C30A C29A C28A 120.8(11)
C30A C29A H29B 119.6
C28A C29A H29B 119.6
C30B C29B C28B 122.9(12)
C30B C29B H29C 118.5
C28B C29B H29C 118.5
C29 C30 C31 115.6(11)
C29 C30 H30A 122.2
C31 C30 H30A 122.2
C31A C30A C29A 120.3(11)
C31A C30A H30B 119.9
C29A C30A H30B 119.9
C29B C30B C31B 115.7(11)
C29B C30B H30C 122.2
C31B C30B H30C 122.2
C32 C31 C30 124.5(11)
C32 C31 N2 117.2(11)
C30 C31 N2 118.3(11)
C30A C31A C32A 123.9(11)
C30A C31A N2A 118.1(12)
C32A C31A N2A 118.0(11)
C32B C31B C30B 122.3(12)
C32B C31B N2B 119.5(13)
C30B C31B N2B 118.1(12)
C27 C32 C31 118.9(12)
C27 C32 H32A 120.6
C31 C32 H32A 120.6
C27A C32A C31A 118.1(11)
C27A C32A H32B 121.0
C31A C32A H32B 121.0
C27B C32B C31B 121.4(12)
C27B C32B H32C 119.3
C31B C32B H32C 119.3
C34 C33 N1 112.3(9)
C34 C33 H33A 109.1
N1 C33 H33A 109.1
C34 C33 H33B 109.1
N1 C33 H33B 109.1
H33A C33 H33B 107.9
N1A C33A C34A 114.4(10)
N1A C33A H33C 108.7
C34A C33A H33C 108.7
N1A C33A H33D 108.7
C34A C33A H33D 108.7
H33C C33A H33D 107.6
C34B C33B N1B 113.7(10)
C34B C33B H33E 108.8
N1B C33B H33E 108.8
C34B C33B H33F 108.8
N1B C33B H33F 108.8
H33E C33B H33F 107.7
C39 C34 C35 122.3(10)
C39 C34 C33 118.1(12)
C35 C34 C33 119.6(11)
C39A C34A C35A 115.6(11)
C39A C34A C33A 119.1(11)
C35A C34A C33A 125.4(10)
C39B C34B C35B 121.6(13)
C39B C34B C33B 115.2(14)
C35B C34B C33B 123.1(13)
O2 C35 C34 128.0(10)
O2 C35 C36 118.7(11)
C34 C35 C36 113.0(12)
O2A C35A C36A 118.7(11)
O2A C35A C34A 120.9(11)
C36A C35A C34A 120.4(10)
O2B C35B C36B 119.7(13)
O2B C35B C34B 123.2(13)
C36B C35B C34B 117.1(14)
C37 C36 C35 125.5(12)
C37 C36 H36A 117.3
C35 C36 H36A 117.3
C37A C36A C35A 119.2(12)
C37A C36A H36B 120.4
C35A C36A H36B 120.4
C35B C36B C37B 120.7(14)
C35B C36B H36C 119.6
C37B C36B H36C 119.6
C36 C37 C38 116.1(11)
C36 C37 H37A 121.9
C38 C37 H37A 121.9
C38A C37A C36A 120.7(12)
C38A C37A H37B 119.6
C36A C37A H37B 119.6
C38B C37B C36B 119.5(15)
C38B C37B H37C 120.3
C36B C37B H37C 120.3
C39 C38 C37 120.7(12)
C39 C38 N3 120.3(12)
C37 C38 N3 118.7(11)
C39A C38A C37A 121.9(11)
C39A C38A N3A 119.2(12)
C37A C38A N3A 118.9(12)
C39B C38B C37B 122.0(14)
C39B C38B N3B 119.8(15)
C37B C38B N3B 118.2(15)
C34 C39 C38 122.1(12)
C34 C39 H39A 119.0
C38 C39 H39A 119.0
C38A C39A C34A 122.0(11)
C38A C39A H39B 119.0
C34A C39A H39B 119.0
C38B C39B C34B 119.1(14)
C38B C39B H39C 120.4
C34B C39B H39C 120.4
C45 C40 C41 121.4(10)
C45 C40 N1 117.9(11)
C41 C40 N1 120.4(10)
C41A C40A C45A 119.7(12)
C41A C40A N1A 123.5(11)
C45A C40A N1A 116.6(9)
C45B C40B C41B 123.5(12)
C45B C40B N1B 120.2(11)
C41B C40B N1B 116.3(12)
C42 C41 C40 118.3(11)
C42 C41 H41A 120.9
C40 C41 H41A 120.9
C40A C41A C42A 120.0(13)
C40A C41A H41B 120.0
C42A C41A H41B 120.0
C40B C41B C42B 115.8(13)
C40B C41B H41C 122.1
C42B C41B H41C 122.1
C41 C42 C43 121.5(12)
C41 C42 H42A 119.3
C43 C42 H42A 119.3
C43A C42A C41A 120.3(13)
C43A C42A H42B 119.9
C41A C42A H42B 119.9
C41B C42B C43B 117.9(14)
C41B C42B H42C 121.1
C43B C42B H42C 121.1
C42 C43 C44 118.6(11)
C42 C43 H43A 120.7
C44 C43 H43A 120.7
C42A C43A C44A 119.8(13)
C42A C43A H43B 120.1
C44A C43A H43B 120.1
C44B C43B C42B 122.6(15)
C44B C43B H43C 118.7
C42B C43B H43C 118.7
C45 C44 C43 120.2(12)
C45 C44 H44A 119.9
C43 C44 H44A 119.9
C45A C44A C43A 119.0(13)
C45A C44A H44B 120.5
C43A C44A H44B 120.5
C43B C44B C45B 119.4(15)
C43B C44B H44C 120.3
C45B C44B H44C 120.3
C40 C45 C44 119.8(11)
C40 C45 H45A 120.1
C44 C45 H45A 120.1
C44A C45A C40A 121.1(12)
C44A C45A H45B 119.4
C40A C45A H45B 119.4
C44B C45B C40B 120.8(13)
C44B C45B H45C 119.6
C40B C45B H45C 119.6

loop_
_geom_bond_atom_site_label_1
_geom_bond_atom_site_label_2
_geom_bond_distance
Ru1 C19 1.869(11)
Ru1 O2 2.067(7)
Ru1 O1 2.071(7)
Ru1 N1 2.146(8)
Ru1 P1 2.333(4)
P1 C7 1.832(14)
P1 C13 1.881(12)
P1 C1 1.900(13)
C1 C2 1.481(15)
C1 C6 1.547(18)
C1 H1A 1.0000
N1 C40 1.485(12)
N1 C26 1.497(11)
N1 C33 1.536(12)
O1 C28 1.320(12)
C1A C2A 1.541(14)
C1A C6A 1.570(15)
C1A P2 1.865(10)
C1A H1AA 1.0000
N1A C40A 1.450(13)
N1A C26A 1.495(12)
N1A C33A 1.514(13)
N1A Ru2 2.181(8)
N1B C26B 1.493(13)
N1B C40B 1.505(13)
N1B C33B 1.527(12)
N1B Ru3 2.202(8)
O1B C28B 1.320(13)
O1B Ru3 2.054(7)
O1A C28A 1.273(13)
O1A Ru2 2.072(7)
C1B C6B 1.558(15)
C1B C2B 1.579(16)
C1B P3 1.853(12)
C1B H1BA 1.0000
C2 C3 1.542(16)
C2 H2A 0.9900
C2 H2B 0.9900
Ru2 C19A 1.903(10)
Ru2 O2A 2.029(7)
Ru2 P2 2.377(3)
P2 C13A 1.879(11)
P2 C7A 1.915(11)
N2 O3 1.209(11)
N2 O4 1.215(10)
N2 C31 1.517(14)
O2 C35 1.278(14)
C2A C3A 1.581(13)
C2A H2AA 0.9900
C2A H2AB 0.9900
N2A O4A 1.253(12)
N2A O3A 1.266(12)
N2A C31A 1.448(15)
N2B O3B 1.242(12)
N2B O4B 1.249(11)
N2B C31B 1.434(14)
O2B C35B 1.322(14)
O2B Ru3 2.050(8)
O2A C35A 1.338(11)
C2B C3B 1.525(15)
C2B H2BA 0.9900
C2B H2BB 0.9900
Ru3 C19B 1.862(10)
Ru3 P3 2.339(3)
P3 C7B 1.833(11)
P3 C13B 1.848(11)
C3 C4 1.544(13)
C3 H3A 0.9900
C3 H3B 0.9900
N3 O5 1.217(11)
N3 O6 1.224(10)
N3 C38 1.444(14)
C3A C4A 1.535(11)
C3A H3AA 0.9900
C3A H3AB 0.9900
N3A O5A 1.227(11)
N3A O6A 1.249(11)
N3A C38A 1.464(13)
N3B O5B 1.233(14)
N3B O6B 1.248(14)
N3B C38B 1.441(17)
C3B C4B 1.541(12)
C3B H3BA 0.9900
C3B H3BB 0.9900
C4 C5 1.545(12)
C4 H4A 0.9900
C4 H4B 0.9900
C4A C5A 1.544(11)
C4A H4AA 0.9900
C4A H4AB 0.9900
C4B C5B 1.547(12)
C4B H4BA 0.9900
C4B H4BB 0.9900
C5 C6 1.603(18)
C5 H5A 0.9900
C5 H5B 0.9900
C5A C6A 1.540(13)
C5A H5AA 0.9900
C5A H5AB 0.9900
C5B C6B 1.585(15)
C5B H5BA 0.9900
C5B H5BB 0.9900
C6 H6A 0.9900
C6 H6B 0.9900
C6A H6AA 0.9900
C6A H6AB 0.9900
C6B H6BA 0.9900
C6B H6BB 0.9900
C7 C12 1.499(15)
C7 C8 1.546(15)
C7 H7A 1.0000
C7A C8A 1.505(14)
C7A C12A 1.542(15)
C7A H7AA 1.0000
C7B C12B 1.573(15)
C7B C8B 1.576(14)
C7B H7BA 1.0000
C8 C9 1.538(16)
C8 H8A 0.9900
C8 H8B 0.9900
C8A C9A 1.566(14)
C8A H8AA 0.9900
C8A H8AB 0.9900
C8B C9B 1.541(15)
C8B H8BA 0.9900
C8B H8BB 0.9900
C9 C10 1.420(16)
C9 H9A 0.9900
C9 H9B 0.9900
C9A C10A 1.534(14)
C9A H9AA 0.9900
C9A H9AB 0.9900
C9B C10B 1.566(15)
C9B H9BA 0.9900
C9B H9BB 0.9900
C10 C11 1.561(17)
C10 H10A 0.9900
C10 H10B 0.9900
C10A C11A 1.525(15)
C10A H10C 0.9900
C10A H10D 0.9900
C10B C11B 1.546(14)
C10B H10E 0.9900
C10B H10F 0.9900
C11 C12 1.530(17)
C11 H11A 0.9900
C11 H11B 0.9900
C11A C12A 1.536(14)
C11A H11C 0.9900
C11A H11D 0.9900
C11B C12B 1.567(14)
C11B H11E 0.9900
C11B H11F 0.9900
C12 H12A 0.9900
C12 H12B 0.9900
C12A H12C 0.9900
C12A H12D 0.9900
C12B H12E 0.9900
C12B H12F 0.9900
C13 C18 1.505(16)
C13 C14 1.596(15)
C13 H13A 1.0000
C13A C18A 1.520(14)
C13A C14A 1.554(13)
C13A H13B 1.0000
C13B C14B 1.480(14)
C13B C18B 1.569(14)
C13B H13C 1.0000
C14 C15 1.506(15)
C14 H14A 0.9900
C14 H14B 0.9900
C14A C15A 1.507(15)
C14A H14C 0.9900
C14A H14D 0.9900
C14B C15B 1.592(15)
C14B H14E 0.9900
C14B H14F 0.9900
C15 C16 1.440(19)
C15 H15A 0.9900
C15 H15B 0.9900
C15A C16A 1.581(16)
C15A H15C 0.9900
C15A H15D 0.9900
C15B C16B 1.522(14)
C15B H15E 0.9900
C15B H15F 0.9900
C16 C17 1.611(17)
C16 H16A 0.9900
C16 H16B 0.9900
C16A C17A 1.540(15)
C16A H16C 0.9900
C16A H16D 0.9900
C16B C17B 1.581(15)
C16B H16E 0.9900
C16B H16F 0.9900
C17 C18 1.520(16)
C17 H17A 0.9900
C17 H17B 0.9900
C17A C18A 1.463(13)
C17A H17C 0.9900
C17A H17D 0.9900
C17B C18B 1.478(14)
C17B H17E 0.9900
C17B H17F 0.9900
C18 H18A 0.9900
C18 H18B 0.9900
C18A H18C 0.9900
C18A H18D 0.9900
C18B H18E 0.9900
C18B H18F 0.9900
C19 C20 1.449(14)
C19 H19A 0.9500
C19A C20A 1.400(13)
C19A H19B 0.9500
C19B C20B 1.455(14)
C19B H19C 0.9500
C20 C25 1.376(15)
C20 C21 1.405(14)
C20A C21A 1.383(13)
C20A C25A 1.394(14)
C20B C25B 1.364(14)
C20B C21B 1.390(15)
C21 C22 1.432(14)
C21 H21A 0.9500
C21A C22A 1.372(13)
C21A H21B 0.9500
C21B C22B 1.406(16)
C21B H21C 0.9500
C22 C23 1.348(16)
C22 H22A 0.9500
C22A C23A 1.431(15)
C22A H22B 0.9500
C22B C23B 1.346(17)
C22B H22C 0.9500
C23 C24 1.398(16)
C23 H23A 0.9500
C23A C24A 1.326(15)
C23A H23B 0.9500
C23B C24B 1.445(17)
C23B H23C 0.9500
C24 C25 1.357(14)
C24 H24A 0.9500
C24A C25A 1.381(14)
C24A H24B 0.9500
C24B C25B 1.445(14)
C24B H24C 0.9500
C25 H25A 0.9500
C25A H25B 0.9500
C25B H25C 0.9500
C26 C27 1.499(15)
C26 H26A 0.9900
C26 H26B 0.9900
C26A C27A 1.525(14)
C26A H26C 0.9900
C26A H26D 0.9900
C26B C27B 1.524(14)
C26B H26E 0.9900
C26B H26F 0.9900
C27 C32 1.365(14)
C27 C28 1.469(16)
C27A C32A 1.342(14)
C27A C28A 1.470(15)
C27B C32B 1.344(14)
C27B C28B 1.420(16)
C28 C29 1.370(15)
C28A C29A 1.483(14)
C28B C29B 1.425(14)
C29 C30 1.390(15)
C29 H29A 0.9500
C29A C30A 1.372(14)
C29A H29B 0.9500
C29B C30B 1.393(14)
C29B H29C 0.9500
C30 C31 1.425(14)
C30 H30A 0.9500
C30A C31A 1.352(14)
C30A H30B 0.9500
C30B C31B 1.417(15)
C30B H30C 0.9500
C31 C32 1.411(14)
C31A C32A 1.368(14)
C31B C32B 1.364(15)
C32 H32A 0.9500
C32A H32B 0.9500
C32B H32C 0.9500
C33 C34 1.496(13)
C33 H33A 0.9900
C33 H33B 0.9900
C33A C34A 1.555(14)
C33A H33C 0.9900
C33A H33D 0.9900
C33B C34B 1.526(15)
C33B H33E 0.9900
C33B H33F 0.9900
C34 C39 1.341(15)
C34 C35 1.442(16)
C34A C39A 1.394(13)
C34A C35A 1.460(15)
C34B C39B 1.385(16)
C34B C35B 1.425(16)
C35 C36 1.447(13)
C35A C36A 1.395(14)
C35B C36B 1.361(16)
C36 C37 1.388(13)
C36 H36A 0.9500
C36A C37A 1.373(13)
C36A H36B 0.9500
C36B C37B 1.401(16)
C36B H36C 0.9500
C37 C38 1.411(15)
C37 H37A 0.9500
C37A C38A 1.353(15)
C37A H37B 0.9500
C37B C38B 1.377(17)
C37B H37C 0.9500
C38 C39 1.390(14)
C38A C39A 1.350(14)
C38B C39B 1.322(16)
C39 H39A 0.9500
C39A H39B 0.9500
C39B H39C 0.9500
C40 C45 1.379(14)
C40 C41 1.443(15)
C40A C41A 1.360(14)
C40A C45A 1.442(15)
C40B C45B 1.401(16)
C40B C41B 1.416(15)
C41 C42 1.373(14)
C41 H41A 0.9500
C41A C42A 1.415(17)
C41A H41B 0.9500
C41B C42B 1.444(17)
C41B H41C 0.9500
C42 C43 1.419(14)
C42 H42A 0.9500
C42A C43A 1.391(17)
C42A H42B 0.9500
C42B C43B 1.49(2)
C42B H42C 0.9500
C43 C44 1.435(15)
C43 H43A 0.9500
C43A C44A 1.433(16)
C43A H43B 0.9500
C43B C44B 1.335(19)
C43B H43C 0.9500
C44 C45 1.389(13)
C44 H44A 0.9500
C44A C45A 1.356(15)
C44A H44B 0.9500
C44B C45B 1.386(16)
C44B H44C 0.9500
C45 H45A 0.9500
C45A H45B 0.9500
C45B H45C 0.9500

loop_
_geom_torsion_atom_site_label_1
_geom_torsion_atom_site_label_2
_geom_torsion_atom_site_label_3
_geom_torsion_atom_site_label_4
_geom_torsion
C19 Ru1 P1 C7 149.0(5)
O2 Ru1 P1 C7 -123.7(4)
O1 Ru1 P1 C7 46.6(4)
N1 Ru1 P1 C7 -32.4(11)
C19 Ru1 P1 C13 -88.3(6)
O2 Ru1 P1 C13 -0.9(6)
O1 Ru1 P1 C13 169.4(6)
N1 Ru1 P1 C13 90.4(11)
C19 Ru1 P1 C1 35.1(7)
O2 Ru1 P1 C1 122.4(6)
O1 Ru1 P1 C1 -67.2(6)
N1 Ru1 P1 C1 -146.2(11)
C7 P1 C1 C2 -58.0(11)
C13 P1 C1 C2 -174.0(11)
Ru1 P1 C1 C2 58.8(12)
C7 P1 C1 C6 178.4(9)
C13 P1 C1 C6 62.4(11)
Ru1 P1 C1 C6 -64.8(10)
C19 Ru1 N1 C40 167.5(7)
O2 Ru1 N1 C40 80.2(6)
O1 Ru1 N1 C40 -89.4(6)
P1 Ru1 N1 C40 -11.1(14)
C19 Ru1 N1 C26 -68.6(8)
O2 Ru1 N1 C26 -155.9(7)
O1 Ru1 N1 C26 34.5(7)
P1 Ru1 N1 C26 112.8(10)
C19 Ru1 N1 C33 47.7(7)
O2 Ru1 N1 C33 -39.6(6)
O1 Ru1 N1 C33 150.8(6)
P1 Ru1 N1 C33 -130.9(9)
C19 Ru1 O1 C28 113.2(9)
O2 Ru1 O1 C28 -88.8(19)
N1 Ru1 O1 C28 12.0(9)
P1 Ru1 O1 C28 -155.1(9)
C6 C1 C2 C3 -51.6(15)
P1 C1 C2 C3 -174.8(10)
C28A O1A Ru2 C19A 120.0(9)
C28A O1A Ru2 O2A -63(2)
C28A O1A Ru2 N1A 17.8(9)
C28A O1A Ru2 P2 -147.5(9)
C40A N1A Ru2 C19A 160.3(7)
C26A N1A Ru2 C19A -75.1(8)
C33A N1A Ru2 C19A 37.9(8)
C40A N1A Ru2 O2A 70.1(7)
C26A N1A Ru2 O2A -165.3(8)
C33A N1A Ru2 O2A -52.3(7)
C40A N1A Ru2 O1A -99.7(7)
C26A N1A Ru2 O1A 24.9(8)
C33A N1A Ru2 O1A 138.0(7)
C40A N1A Ru2 P2 -14.5(15)
C26A N1A Ru2 P2 110.1(11)
C33A N1A Ru2 P2 -136.8(9)
C2A C1A P2 C13A -160.4(8)
C6A C1A P2 C13A -30.1(9)
C2A C1A P2 C7A -49.7(10)
C6A C1A P2 C7A 80.6(10)
C2A C1A P2 Ru2 72.8(9)
C6A C1A P2 Ru2 -156.9(7)
C19A Ru2 P2 C1A 48.3(5)
O2A Ru2 P2 C1A 138.9(5)
O1A Ru2 P2 C1A -51.4(5)
N1A Ru2 P2 C1A -136.9(11)
C19A Ru2 P2 C13A -72.8(5)
O2A Ru2 P2 C13A 17.9(4)
O1A Ru2 P2 C13A -172.5(4)
N1A Ru2 P2 C13A 102.1(11)
C19A Ru2 P2 C7A 172.2(5)
O2A Ru2 P2 C7A -97.2(4)
O1A Ru2 P2 C7A 72.5(4)
N1A Ru2 P2 C7A -13.0(11)
C19 Ru1 O2 C35 -100.2(9)
O1 Ru1 O2 C35 101.2(18)
N1 Ru1 O2 C35 0.3(9)
P1 Ru1 O2 C35 167.2(9)
C6A C1A C2A C3A 60.8(12)
P2 C1A C2A C3A -167.5(7)
C19A Ru2 O2A C35A -75.0(10)
O1A Ru2 O2A C35A 107.7(17)
N1A Ru2 O2A C35A 26.9(9)
P2 Ru2 O2A C35A -167.8(9)
C6B C1B C2B C3B 61.1(13)
P3 C1B C2B C3B -166.8(9)
C35B O2B Ru3 C19B -89.4(10)
C35B O2B Ru3 O1B 104(2)
C35B O2B Ru3 N1B 10.6(10)
C35B O2B Ru3 P3 179.5(9)
C28B O1B Ru3 C19B 119.4(9)
C28B O1B Ru3 O2B -73(2)
C28B O1B Ru3 N1B 19.4(9)
C28B O1B Ru3 P3 -150.0(8)
C26B N1B Ru3 C19B -61.7(7)
C40B N1B Ru3 C19B 176.8(8)
C33B N1B Ru3 C19B 56.6(8)
C26B N1B Ru3 O2B -163.5(6)
C40B N1B Ru3 O2B 75.1(7)
C33B N1B Ru3 O2B -45.1(7)
C26B N1B Ru3 O1B 26.6(6)
C40B N1B Ru3 O1B -94.8(7)
C33B N1B Ru3 O1B 145.0(7)
C26B N1B Ru3 P3 99.5(15)
C40B N1B Ru3 P3 -21.9(19)
C33B N1B Ru3 P3 -142.1(12)
C6B C1B P3 C7B 74.4(11)
C2B C1B P3 C7B -52.5(10)
C6B C1B P3 C13B -36.2(11)
C2B C1B P3 C13B -163.2(9)
C6B C1B P3 Ru3 -166.9(8)
C2B C1B P3 Ru3 66.2(9)
C19B Ru3 P3 C7B 135.6(6)
O2B Ru3 P3 C7B -122.5(5)
O1B Ru3 P3 C7B 47.7(5)
N1B Ru3 P3 C7B -25.9(15)
C19B Ru3 P3 C13B -104.5(6)
O2B Ru3 P3 C13B -2.6(5)
O1B Ru3 P3 C13B 167.5(5)
N1B Ru3 P3 C13B 93.9(15)
C19B Ru3 P3 C1B 18.1(6)
O2B Ru3 P3 C1B 120.1(5)
O1B Ru3 P3 C1B -69.8(5)
N1B Ru3 P3 C1B -143.4(15)
C1 C2 C3 C4 52.5(18)
C1A C2A C3A C4A -58.7(11)
C1B C2B C3B C4B -58.6(15)
C2 C3 C4 C5 -56(2)
C2A C3A C4A C5A 56.1(12)
C2B C3B C4B C5B 54.1(17)
C3 C4 C5 C6 55(2)
C3A C4A C5A C6A -54.0(13)
C3B C4B C5B C6B -55.5(17)
C2 C1 C6 C5 63.5(15)
P1 C1 C6 C5 -171.6(9)
C4 C5 C6 C1 -63.9(18)
C4A C5A C6A C1A 51.7(12)
C2A C1A C6A C5A -56.8(12)
P2 C1A C6A C5A 172.3(8)
C2B C1B C6B C5B -57.1(13)
P3 C1B C6B C5B 173.5(9)
C4B C5B C6B C1B 57.3(16)
C13 P1 C7 C12 49.6(11)
C1 P1 C7 C12 -60.7(10)
Ru1 P1 C7 C12 172.8(8)
C13 P1 C7 C8 -83.4(9)
C1 P1 C7 C8 166.3(8)
Ru1 P1 C7 C8 39.9(9)
C1A P2 C7A C8A 70.7(10)
C13A P2 C7A C8A -178.4(8)
Ru2 P2 C7A C8A -56.1(8)
C1A P2 C7A C12A -60.3(10)
C13A P2 C7A C12A 50.6(9)
Ru2 P2 C7A C12A 172.8(7)
C13B P3 C7B C12B 37.2(10)
C1B P3 C7B C12B -72.6(10)
Ru3 P3 C7B C12B 165.4(8)
C13B P3 C7B C8B -91.2(10)
C1B P3 C7B C8B 159.0(9)
Ru3 P3 C7B C8B 37.0(10)
C12 C7 C8 C9 54.8(13)
P1 C7 C8 C9 -167.9(8)
C12A C7A C8A C9A -62.7(11)
P2 C7A C8A C9A 164.4(7)
C12B C7B C8B C9B 56.3(14)
P3 C7B C8B C9B -172.3(9)
C7 C8 C9 C10 -54.7(14)
C7A C8A C9A C10A 57.3(12)
C7B C8B C9B C10B -56.9(14)
C8 C9 C10 C11 55.5(15)
C8A C9A C10A C11A -55.0(12)
C8B C9B C10B C11B 55.8(14)
C9 C10 C11 C12 -57.2(15)
C9A C10A C11A C12A 55.7(13)
C9B C10B C11B C12B -55.5(14)
C8 C7 C12 C11 -56.4(14)
P1 C7 C12 C11 168.1(9)
C10 C11 C12 C7 56.5(14)
C10A C11A C12A C7A -56.7(12)
C8A C7A C12A C11A 62.3(12)
P2 C7A C12A C11A -165.0(8)
C10B C11B C12B C7B 58.9(14)
C8B C7B C12B C11B -57.9(13)
P3 C7B C12B C11B 172.0(8)
C7 P1 C13 C18 -75.2(13)
C1 P1 C13 C18 33.1(14)
Ru1 P1 C13 C18 165.0(10)
C7 P1 C13 C14 52.7(11)
C1 P1 C13 C14 160.9(10)
Ru1 P1 C13 C14 -67.2(11)
C1A P2 C13A C18A -67.8(8)
C7A P2 C13A C18A 176.7(7)
Ru2 P2 C13A C18A 59.3(8)
C1A P2 C13A C14A 161.3(8)
C7A P2 C13A C14A 45.8(9)
Ru2 P2 C13A C14A -71.6(8)
C7B P3 C13B C14B 63.8(10)
C1B P3 C13B C14B 175.2(9)
Ru3 P3 C13B C14B -57.6(10)
C7B P3 C13B C18B -171.8(8)
C1B P3 C13B C18B -60.4(9)
Ru3 P3 C13B C18B 66.8(9)
C18 C13 C14 C15 -58.2(17)
P1 C13 C14 C15 169.1(11)
C18A C13A C14A C15A 55.0(13)
P2 C13A C14A C15A -176.4(8)
C18B C13B C14B C15B 58.7(13)
P3 C13B C14B C15B -176.1(8)
C13 C14 C15 C16 57.4(19)
C13A C14A C15A C16A -53.1(12)
C13B C14B C15B C16B -56.7(14)
C14 C15 C16 C17 -57(2)
C14A C15A C16A C17A 54.4(13)
C14B C15B C16B C17B 51.3(15)
C15 C16 C17 C18 58.2(19)
C15A C16A C17A C18A -55.6(14)
C15B C16B C17B C18B -52.8(15)
C14 C13 C18 C17 61.6(15)
P1 C13 C18 C17 -171.1(11)
C16 C17 C18 C13 -61.3(17)
C16A C17A C18A C13A 56.6(12)
C14A C13A C18A C17A -56.9(12)
P2 C13A C18A C17A 172.9(7)
C16B C17B C18B C13B 56.5(13)
C14B C13B C18B C17B -60.8(13)
P3 C13B C18B C17B 173.0(8)
O2 Ru1 C19 C20 160.1(13)
O1 Ru1 C19 C20 -23.8(13)
N1 Ru1 C19 C20 70.3(13)
P1 Ru1 C19 C20 -110.0(13)
O2A Ru2 C19A C20A -169.4(12)
O1A Ru2 C19A C20A 10.1(13)
N1A Ru2 C19A C20A 102.5(12)
P2 Ru2 C19A C20A -78.8(12)
O2B Ru3 C19B C20B -2.3(13)
O1B Ru3 C19B C20B 175.4(12)
N1B Ru3 C19B C20B -92.8(12)
P3 Ru3 C19B C20B 90.8(12)
Ru1 C19 C20 C25 -169.7(10)
Ru1 C19 C20 C21 17(2)
Ru2 C19A C20A C21A -7.5(19)
Ru2 C19A C20A C25A 171.9(9)
Ru3 C19B C20B C25B -1(2)
Ru3 C19B C20B C21B 179.8(10)
C25 C20 C21 C22 2.7(17)
C19 C20 C21 C22 176.4(11)
C25A C20A C21A C22A -3.0(16)
C19A C20A C21A C22A 176.4(10)
C25B C20B C21B C22B 1(2)
C19B C20B C21B C22B -180.0(12)
C20 C21 C22 C23 -2.9(19)
C20A C21A C22A C23A 2.8(16)
C20B C21B C22B C23B 3(2)
C21 C22 C23 C24 3(2)
C21A C22A C23A C24A -1.4(17)
C21B C22B C23B C24B -4(2)
C22 C23 C24 C25 -2(2)
C22A C23A C24A C25A 0.3(19)
C22B C23B C24B C25B 1(2)
C23 C24 C25 C20 2(2)
C21 C20 C25 C24 -2(2)
C19 C20 C25 C24 -176.3(12)
C23A C24A C25A C20A -0.5(19)
C21A C20A C25A C24A 1.9(17)
C19A C20A C25A C24A -177.6(11)
C21B C20B C25B C24B -3.2(19)
C19B C20B C25B C24B 177.7(11)
C23B C24B C25B C20B 2.1(18)
C40 N1 C26 C27 54.8(12)
C33 N1 C26 C27 172.2(9)
Ru1 N1 C26 C27 -69.9(10)
C40A N1A C26A C27A 55.8(12)
C33A N1A C26A C27A -180.0(9)
Ru2 N1A C26A C27A -63.8(11)
C40B N1B C26B C27B 55.1(12)
C33B N1B C26B C27B 176.8(9)
Ru3 N1B C26B C27B -66.3(10)
N1 C26 C27 C32 -125.1(10)
N1 C26 C27 C28 58.9(13)
N1A C26A C27A C32A -129.2(11)
N1A C26A C27A C28A 59.0(13)
N1B C26B C27B C32B -119.7(12)
N1B C26B C27B C28B 64.1(14)
Ru1 O1 C28 C29 156.2(7)
Ru1 O1 C28 C27 -30.4(13)
C32 C27 C28 O1 -177.9(9)
C26 C27 C28 O1 -1.8(15)
C32 C27 C28 C29 -5.0(16)
C26 C27 C28 C29 171.2(10)
Ru2 O1A C28A C27A -30.3(16)
Ru2 O1A C28A C29A 147.8(7)
C32A C27A C28A O1A -178.1(11)
C26A C27A C28A O1A -6.5(16)
C32A C27A C28A C29A 3.8(16)
C26A C27A C28A C29A 175.3(9)
Ru3 O1B C28B C27B -32.8(15)
Ru3 O1B C28B C29B 143.8(8)
C32B C27B C28B O1B 177.4(11)
C26B C27B C28B O1B -6.4(18)
C32B C27B C28B C29B 0.7(18)
C26B C27B C28B C29B 176.9(10)
O1 C28 C29 C30 176.8(9)
C27 C28 C29 C30 3.5(17)
O1A C28A C29A C30A 177.7(10)
C27A C28A C29A C30A -3.8(15)
O1B C28B C29B C30B -175.9(10)
C27B C28B C29B C30B 1.0(17)
C28 C29 C30 C31 -1.9(15)
C28A C29A C30A C31A 3.8(18)
C28B C29B C30B C31B -2.5(17)
C29 C30 C31 C32 2.0(15)
C29 C30 C31 N2 -178.0(9)
O3 N2 C31 C32 5.8(14)
O4 N2 C31 C32 -170.3(9)
O3 N2 C31 C30 -174.2(9)
O4 N2 C31 C30 9.7(13)
C29A C30A C31A C32A -3(2)
C29A C30A C31A N2A 179.4(11)
O4A N2A C31A C30A -10.0(18)
O3A N2A C31A C30A 168.7(11)
O4A N2A C31A C32A 172.6(12)
O3A N2A C31A C32A -8.7(17)
C29B C30B C31B C32B 2.6(18)
C29B C30B C31B N2B 179.2(11)
O3B N2B C31B C32B -13(2)
O4B N2B C31B C32B 171.5(12)
O3B N2B C31B C30B 170.0(13)
O4B N2B C31B C30B -5.3(19)
C28 C27 C32 C31 4.9(14)
C26 C27 C32 C31 -171.3(9)
C30 C31 C32 C27 -3.7(16)
N2 C31 C32 C27 176.3(9)
C28A C27A C32A C31A -3.4(18)
C26A C27A C32A C31A -174.4(11)
C30A C31A C32A C27A 3.1(19)
N2A C31A C32A C27A -179.7(11)
C28B C27B C32B C31B -0.6(19)
C26B C27B C32B C31B -176.7(11)
C30B C31B C32B C27B -1(2)
N2B C31B C32B C27B -177.7(12)
C40 N1 C33 C34 -55.0(11)
C26 N1 C33 C34 -175.1(9)
Ru1 N1 C33 C34 68.3(10)
C40A N1A C33A C34A -53.4(13)
C26A N1A C33A C34A -177.8(9)
Ru2 N1A C33A C34A 63.7(11)
C26B N1B C33B C34B -175.8(9)
C40B N1B C33B C34B -53.4(13)
Ru3 N1B C33B C34B 67.6(10)
N1 C33 C34 C39 128.2(11)
N1 C33 C34 C35 -52.8(13)
N1A C33A C34A C39A 142.4(10)
N1A C33A C34A C35A -37.2(16)
N1B C33B C34B C39B 137.6(10)
N1B C33B C34B C35B -47.5(14)
Ru1 O2 C35 C34 19.0(16)
Ru1 O2 C35 C36 -155.5(7)
C39 C34 C35 O2 -177.0(11)
C33 C34 C35 O2 4.1(17)
C39 C34 C35 C36 -2.2(16)
C33 C34 C35 C36 178.9(9)
Ru2 O2A C35A C36A 175.3(7)
Ru2 O2A C35A C34A -4.5(16)
C39A C34A C35A O2A -178.1(10)
C33A C34A C35A O2A 1.5(17)
C39A C34A C35A C36A 2.1(16)
C33A C34A C35A C36A -178.3(11)
Ru3 O2B C35B C36B -172.6(8)
Ru3 O2B C35B C34B 10.6(17)
C39B C34B C35B O2B 177.0(10)
C33B C34B C35B O2B 2.3(18)
C39B C34B C35B C36B 0.1(17)
C33B C34B C35B C36B -174.6(10)
O2 C35 C36 C37 180.0(11)
C34 C35 C36 C37 4.6(16)
O2A C35A C36A C37A -178.7(10)
C34A C35A C36A C37A 1.1(17)
O2B C35B C36B C37B -179.6(11)
C34B C35B C36B C37B -2.6(18)
C35 C36 C37 C38 -2.7(17)
C35A C36A C37A C38A -2.9(17)
C35B C36B C37B C38B 3(2)
C36 C37 C38 C39 -1.9(17)
C36 C37 C38 N3 -176.5(10)
O5 N3 C38 C39 3.0(16)
O6 N3 C38 C39 179.5(10)
O5 N3 C38 C37 177.6(11)
O6 N3 C38 C37 -5.8(15)
C36A C37A C38A C39A 1.4(19)
C36A C37A C38A N3A 179.8(10)
O5A N3A C38A C39A -10.1(16)
O6A N3A C38A C39A 172.4(10)
O5A N3A C38A C37A 171.5(10)
O6A N3A C38A C37A -6.0(16)
C36B C37B C38B C39B -1(2)
C36B C37B C38B N3B 178.1(11)
O5B N3B C38B C39B 8.3(18)
O6B N3B C38B C39B -172.5(12)
O5B N3B C38B C37B -171.3(12)
O6B N3B C38B C37B 8.0(18)
C35 C34 C39 C38 -2.0(18)
C33 C34 C39 C38 176.9(10)
C37 C38 C39 C34 4.2(18)
N3 C38 C39 C34 178.8(10)
C37A C38A C39A C34A 2.1(18)
N3A C38A C39A C34A -176.3(9)
C35A C34A C39A C38A -3.7(16)
C33A C34A C39A C38A 176.6(11)
C37B C38B C39B C34B -1.0(19)
N3B C38B C39B C34B 179.4(10)
C35B C34B C39B C38B 1.8(18)
C33B C34B C39B C38B 176.8(10)
C26 N1 C40 C45 -139.2(10)
C33 N1 C40 C45 103.6(10)
Ru1 N1 C40 C45 -17.5(11)
C26 N1 C40 C41 46.1(13)
C33 N1 C40 C41 -71.2(11)
Ru1 N1 C40 C41 167.8(8)
C26A N1A C40A C41A 94.3(13)
C33A N1A C40A C41A -24.0(16)
Ru2 N1A C40A C41A -142.7(10)
C26A N1A C40A C45A -90.1(12)
C33A N1A C40A C45A 151.6(10)
Ru2 N1A C40A C45A 32.9(12)
C26B N1B C40B C45B -126.1(12)
C33B N1B C40B C45B 112.1(13)
Ru3 N1B C40B C45B -6.9(14)
C26B N1B C40B C41B 54.4(13)
C33B N1B C40B C41B -67.4(13)
Ru3 N1B C40B C41B 173.5(8)
C45 C40 C41 C42 0.4(16)
N1 C40 C41 C42 175.0(9)
C45A C40A C41A C42A 2.7(19)
N1A C40A C41A C42A 178.2(11)
C45B C40B C41B C42B 0.3(19)
N1B C40B C41B C42B 179.8(10)
C40 C41 C42 C43 2.2(17)
C40A C41A C42A C43A -2(2)
C40B C41B C42B C43B 1.5(19)
C41 C42 C43 C44 -0.9(17)
C41A C42A C43A C44A 0(2)
C41B C42B C43B C44B -2(3)
C42 C43 C44 C45 -3.1(17)
C42A C43A C44A C45A 1(2)
C42B C43B C44B C45B 1(3)
C41 C40 C45 C44 -4.4(16)
N1 C40 C45 C44 -179.1(9)
C43 C44 C45 C40 5.7(17)
C43A C44A C45A C40A -1(2)
C41A C40A C45A C44A -0.8(19)
N1A C40A C45A C44A -176.7(11)
C43B C44B C45B C40B 1(2)
C41B C40B C45B C44B -2(2)
N1B C40B C45B C44B 178.7(12)

loop_
_platon_squeeze_void_nr
_platon_squeeze_void_average_x
_platon_squeeze_void_average_y
_platon_squeeze_void_average_z
_platon_squeeze_void_volume
_platon_squeeze_void_count_electrons
1 0.113 0.250 -0.018 608.3 192.5
2 -0.113 0.750 -0.006 608.3 195.2
3 0.500 0.500 0.000 648.8 147.9
4 0.500 1.000 0.500 648.7 147.2
